data_4084166
loop_
_publ_author_name
'Yasuda, Makoto'
'Nagano, Yoshitaka'
'Yunoki, Hiroshi'
'Tsuruwa, Kensuke'
'Baba, Akio'

_publ_section_title
;
 Chiral Transfer in the Reaction of Aminoallylic Stannanes with Carbonyls
 in Two Different Modes using Tin(II) and Indium(III) Halides for the
 Synthesis of Each Enantiomer
;
_journal_issue 15
_journal_name_full Organometallics
_journal_page_first 3924
_journal_paper_doi 10.1021/om500768e
_journal_volume 33
_journal_year 2014
_chemical_formula_moiety 'C20 H29 N O3'
_chemical_formula_sum 'C20 H29 N O3'
_chemical_formula_weight 331.45
_space_group_IT_number 4
_symmetry_cell_setting monoclinic
_symmetry_Int_Tables_number 4
_symmetry_space_group_name_Hall 'P 2yb'
_symmetry_space_group_name_H-M 'P 1 21 1'
_atom_sites_solution_hydrogens geom
_atom_sites_solution_primary direct
_atom_sites_solution_secondary difmap
_cell_angle_alpha 90.0000
_cell_angle_beta 91.3756(16)
_cell_angle_gamma 90.0000
_cell_formula_units_Z 8
_cell_length_a 12.5649(3)
_cell_length_b 16.7437(5)
_cell_length_c 17.7868(5)
_cell_measurement_reflns_used 12470
_cell_measurement_temperature 123
_cell_measurement_theta_max 71.70
_cell_measurement_theta_min 3.52
_cell_volume 3740.96(18)
_computing_cell_refinement 'RAPID AUTO'
_computing_data_collection 'RAPID AUTO (Rigaku, ????)'
_computing_data_reduction 'RAPID AUTO'
_computing_molecular_graphics 'CrystalStructure 4.0'
_computing_publication_material 'CrystalStructure 4.0 (Rigaku, 2010)'
_computing_structure_refinement 'CRYSTALS (Carruthers, et al., 1999)'
_computing_structure_solution 'Superflip (Palatinus, et al., 2007)'
_diffrn_ambient_temperature 123
_diffrn_detector_area_resol_mean 10.000
_diffrn_measured_fraction_theta_full 0.985
_diffrn_measured_fraction_theta_max 0.985
_diffrn_measurement_device_type 'Rigaku R-AXIS RAPID'
_diffrn_measurement_method \w
_diffrn_radiation_type 'Cu K\a'
_diffrn_radiation_wavelength 1.54187
_diffrn_reflns_av_R_equivalents 0.1086
_diffrn_reflns_limit_h_max 14
_diffrn_reflns_limit_h_min -15
_diffrn_reflns_limit_k_max 20
_diffrn_reflns_limit_k_min -20
_diffrn_reflns_limit_l_max 21
_diffrn_reflns_limit_l_min -21
_diffrn_reflns_number 42064
_diffrn_reflns_theta_full 71.72
_diffrn_reflns_theta_max 71.72
_diffrn_standards_number 0
_exptl_absorpt_coefficient_mu 0.622
_exptl_absorpt_correction_T_max 0.969
_exptl_absorpt_correction_T_min 0.260
_exptl_absorpt_correction_type multi-scan
_exptl_absorpt_process_details 'ABSCOR (Rigaku, 1995)'
_exptl_crystal_colour colorless
_exptl_crystal_density_diffrn 1.177
_exptl_crystal_density_method 'not measured'
_exptl_crystal_description prism
_exptl_crystal_F_000 1440.00
_exptl_crystal_size_max 0.300
_exptl_crystal_size_mid 0.100
_exptl_crystal_size_min 0.050
_refine_diff_density_max 1.580
_refine_diff_density_min -4.420
_refine_ls_extinction_method none
_refine_ls_goodness_of_fit_ref 0.801
_refine_ls_hydrogen_treatment constr
_refine_ls_number_parameters 981
_refine_ls_number_reflns 8987
_refine_ls_R_factor_gt 0.0531
_refine_ls_shift/su_max 0.005
_refine_ls_structure_factor_coef F
_refine_ls_weighting_details 'w = 1/\s^2^(Fo)'
_refine_ls_weighting_scheme sigma
_refine_ls_wR_factor_ref 0.0516
_reflns_number_gt 3682
_reflns_number_total 13940
_reflns_threshold_expression F>2.0\s(F)
_cod_data_source_file om500768e_si_005.cif
_cod_data_source_block 142-FC-2-7
_cod_depositor_comments 'Adding full bibliography for 4084164--4084171.cif.'
_cod_original_cell_volume 3740.96(17)
_cod_database_code 4084166

loop_
_symmetry_equiv_pos_site_id
_symmetry_equiv_pos_as_xyz
1 +X,+Y,+Z
2 -X,1/2+Y,-Z

loop_
_atom_site_label
_atom_site_type_symbol
_atom_site_fract_x
_atom_site_fract_y
_atom_site_fract_z
_atom_site_U_iso_or_equiv
_atom_site_adp_type
_atom_site_occupancy
_atom_site_symmetry_multiplicity
_atom_site_calc_flag
_atom_site_refinement_flags
O1 O 0.8840(4) 0.1072(3) 0.6978(3) 0.0304(17) Uani 1.0 2 d .
O2 O 0.9152(4) 0.3388(3) 0.2559(3) 0.0369(17) Uani 1.0 2 d .
O3 O 1.1648(4) 0.1114(3) 0.6861(3) 0.0389(18) Uani 1.0 2 d .
O4 O 0.6187(3) 0.1458(3) 0.2010(3) 0.0275(15) Uani 1.0 2 d .
O5 O 1.1332(4) 0.1102(3) 0.1859(3) 0.0324(17) Uani 1.0 2 d .
O6 O 0.6338(3) 0.3349(3) 0.2422(3) 0.0302(16) Uani 1.0 2 d .
O7 O 1.4122(4) 0.1068(3) 0.1770(3) 0.0313(16) Uani 1.0 2 d .
O8 O 1.1187(3) 0.2938(3) 0.2455(3) 0.0354(16) Uani 1.0 2 d .
O9 O 0.8657(3) 0.2851(3) 0.7728(2) 0.0313(16) Uani 1.0 2 d .
O10 O 0.3835(4) 0.3286(3) -0.2722(3) 0.0311(17) Uani 1.0 2 d .
O11 O 0.3666(3) 0.1517(3) -0.3280(3) 0.0365(17) Uani 1.0 2 d .
O12 O 0.6650(4) 0.3318(3) -0.2464(3) 0.0358(16) Uani 1.0 2 d .
N1 N 0.5502(4) 0.2282(4) -0.2754(3) 0.030(2) Uani 1.0 2 d .
N13 N 1.0479(4) 0.2126(4) 0.7131(3) 0.030(2) Uani 1.0 2 d .
N14 N 0.8019(4) 0.2341(4) 0.2354(3) 0.028(2) Uani 1.0 2 d .
N16 N 1.3020(4) 0.2105(4) 0.1994(3) 0.030(2) Uani 1.0 2 d .
C1 C 0.8808(6) 0.1797(5) 0.2107(4) 0.029(3) Uani 1.0 2 d .
C17 C 0.6287(6) 0.1756(4) -0.2983(4) 0.025(3) Uani 1.0 2 d .
C18 C 0.8261(6) 0.3089(5) 0.2558(4) 0.025(3) Uani 1.0 2 d .
C19 C 1.2273(5) 0.0878(4) 0.1485(4) 0.020(3) Uani 1.0 2 d .
C20 C 1.0728(6) 0.1400(5) 0.6887(4) 0.028(3) Uani 1.0 2 d .
C22 C 0.6903(5) 0.1176(4) 0.0780(4) 0.025(3) Uani 1.0 2 d .
C23 C 1.1225(6) 0.2683(5) 0.7357(4) 0.030(3) Uani 1.0 2 d .
C24 C 0.5730(6) 0.3029(5) -0.2533(4) 0.033(3) Uani 1.0 2 d .
C25 C 0.8871(5) 0.0849(4) 0.7757(4) 0.041(3) Uani 1.0 2 d .
C26 C 0.7180(6) 0.3544(5) 0.3637(5) 0.030(3) Uani 1.0 2 d .
C27 C 0.9794(5) 0.0890(4) 0.6605(4) 0.021(3) Uani 1.0 2 d .
C28 C 0.6684(5) 0.0855(4) 0.1554(4) 0.028(3) Uani 1.0 2 d .
C29 C 0.9130(5) 0.3583(4) 0.8023(4) 0.023(3) Uani 1.0 2 d .
C30 C 0.9627(6) 0.1016(4) 0.5782(4) 0.025(3) Uani 1.0 2 d .
C31 C 0.4770(5) 0.3569(5) -0.2339(4) 0.030(3) Uani 1.0 2 d .
C32 C 0.9971(5) 0.3880(5) 0.7494(4) 0.029(3) Uani 1.0 2 d .
C33 C 1.1685(5) 0.3622(4) 0.2809(4) 0.029(3) Uani 1.0 2 d .
C34 C 1.3227(6) 0.1360(5) 0.1786(4) 0.030(3) Uani 1.0 2 d .
C35 C 0.3755(6) 0.3122(5) -0.1224(4) 0.035(3) Uani 1.0 2 d .
C36 C 0.7293(5) 0.3605(5) 0.2795(4) 0.032(3) Uani 1.0 2 d .
C37 C 0.6032(6) 0.1755(5) -0.0409(4) 0.043(3) Uani 1.0 2 d .
C38 C 1.1368(5) 0.0895(4) 0.2645(4) 0.038(3) Uani 1.0 2 d .
C39 C 1.2447(5) 0.4188(4) 0.4028(4) 0.029(3) Uani 1.0 2 d .
C40 C 1.2648(5) 0.3895(4) 0.2352(4) 0.030(3) Uani 1.0 2 d .
C41 C 1.2129(6) 0.0983(5) 0.0651(4) 0.026(3) Uani 1.0 2 d .
C42 C 1.1198(6) 0.1313(4) 0.0330(5) 0.038(3) Uani 1.0 2 d .
C43 C 0.9391(6) 0.1276(4) 0.4230(4) 0.036(3) Uani 1.0 2 d .
C44 C 0.9527(5) 0.3938(4) 0.6686(3) 0.037(3) Uani 1.0 2 d .
C45 C 0.7515(5) 0.0605(4) 0.0303(4) 0.029(3) Uani 1.0 2 d .
C46 C 0.7736(5) 0.0961(4) -0.0456(4) 0.037(3) Uani 1.0 2 d .
C47 C 0.4153(5) 0.0849(4) -0.3657(4) 0.029(3) Uani 1.0 2 d .
C48 C 0.4585(6) 0.3557(4) -0.1498(4) 0.023(3) Uani 1.0 2 d .
C49 C 0.7676(5) 0.0530(4) 0.1977(4) 0.024(3) Uani 1.0 2 d .
C50 C 0.8723(6) 0.1390(4) 0.5472(5) 0.036(3) Uani 1.0 2 d .
C51 C 1.0292(7) 0.0920(5) 0.4533(5) 0.041(3) Uani 1.0 2 d .
C52 C 1.2344(5) 0.3972(4) 0.1508(4) 0.035(3) Uani 1.0 2 d .
C53 C 0.7917(6) 0.3918(5) 0.4109(5) 0.045(3) Uani 1.0 2 d .
C54 C 1.3798(5) 0.2627(5) 0.2288(4) 0.029(3) Uani 1.0 2 d .
C55 C 0.5837(5) 0.1394(4) 0.0376(4) 0.030(3) Uani 1.0 2 d .
C56 C 1.0030(5) 0.4200(4) 0.9171(4) 0.035(3) Uani 1.0 2 d .
C57 C 1.1026(5) 0.3443(5) 0.7536(4) 0.023(3) Uani 1.0 2 d .
C58 C 1.3656(5) 0.3381(5) 0.2473(4) 0.029(3) Uani 1.0 2 d .
C59 C 1.0310(6) 0.4107(4) 1.0006(4) 0.042(3) Uani 1.0 2 d .
C60 C 0.7433(5) 0.0326(4) 0.2807(4) 0.036(3) Uani 1.0 2 d .
C61 C 0.6099(6) 0.1013(5) -0.3201(4) 0.031(3) Uani 1.0 2 d .
C62 C 0.7016(7) 0.3452(5) 0.5191(4) 0.045(3) Uani 1.0 2 d .
C63 C 0.7852(6) 0.3861(5) 0.4879(5) 0.043(3) Uani 1.0 2 d .
C64 C 0.3613(6) 0.3087(5) -0.0454(5) 0.044(3) Uani 1.0 2 d .
C65 C 0.5272(6) 0.3946(4) -0.1013(5) 0.038(3) Uani 1.0 2 d .
C66 C 1.2802(7) 0.0851(5) -0.0604(5) 0.045(3) Uani 1.0 2 d .
C67 C 0.6326(5) 0.3496(4) 0.1630(4) 0.039(3) Uani 1.0 2 d .
C68 C 0.4419(6) 0.1071(5) -0.4451(4) 0.030(3) Uani 1.0 2 d .
C69 C 0.8666(5) 0.1043(5) 0.1932(4) 0.030(3) Uani 1.0 2 d .
C70 C 1.1036(5) 0.3137(5) 0.4885(4) 0.035(3) Uani 1.0 2 d .
C71 C 0.3839(5) 0.3448(4) -0.3513(4) 0.043(3) Uani 1.0 2 d .
C72 C 1.0419(6) 0.0790(4) 0.5293(5) 0.036(3) Uani 1.0 2 d .
C73 C 0.6280(6) 0.3098(5) 0.4723(5) 0.048(3) Uani 1.0 2 d .
C74 C 0.5132(7) 0.3907(5) -0.0243(5) 0.046(3) Uani 1.0 2 d .
C75 C 0.4743(5) 0.0384(4) -0.2366(4) 0.039(3) Uani 1.0 2 d .
C76 C 0.5082(6) 0.0525(4) -0.3183(4) 0.032(3) Uani 1.0 2 d .
C77 C 1.1884(5) 0.3475(4) 0.3644(4) 0.023(3) Uani 1.0 2 d .
C78 C 1.2913(6) 0.0754(4) 0.0175(5) 0.040(3) Uani 1.0 2 d .
C79 C 1.1865(7) 0.1168(5) -0.0910(5) 0.046(3) Uani 1.0 2 d .
C80 C 0.9450(5) 0.3476(5) 0.8848(4) 0.024(3) Uani 1.0 2 d .
C81 C 0.9345(5) 0.3892(4) 1.0464(4) 0.040(3) Uani 1.0 2 d .
C82 C 0.3394(6) 0.1293(5) -0.4907(4) 0.043(3) Uani 1.0 2 d .
C83 C 0.8594(6) 0.1522(5) 0.4704(5) 0.047(3) Uani 1.0 2 d .
C84 C 0.6333(6) 0.3140(5) 0.3951(5) 0.043(3) Uani 1.0 2 d .
C85 C 0.6693(6) 0.1202(5) -0.0874(4) 0.041(3) Uani 1.0 2 d .
C86 C 1.2586(5) 0.4085(5) 0.4873(4) 0.041(3) Uani 1.0 2 d .
C87 C 0.4291(6) 0.3480(5) 0.0040(5) 0.046(3) Uani 1.0 2 d .
C88 C 1.1553(5) 0.3867(5) 0.5254(4) 0.040(3) Uani 1.0 2 d .
C89 C 0.8786(5) 0.3156(5) 1.0150(4) 0.042(3) Uani 1.0 2 d .
C90 C 0.8501(5) 0.3265(4) 0.9327(4) 0.032(3) Uani 1.0 2 d .
C91 C 1.0892(5) 0.3255(5) 0.4052(4) 0.036(3) Uani 1.0 2 d .
C92 C 0.3604(6) 0.1523(5) -0.5714(4) 0.049(3) Uani 1.0 2 d .
C93 C 1.1078(7) 0.1385(5) -0.0436(5) 0.053(4) Uani 1.0 2 d .
C94 C 0.5014(6) 0.0429(5) -0.4868(4) 0.050(3) Uani 1.0 2 d .
C95 C 0.5250(7) 0.0678(5) -0.5678(5) 0.068(4) Uani 1.0 2 d .
C96 C 0.4211(7) 0.0877(5) -0.6125(5) 0.068(4) Uani 1.0 2 d .
H1 H 0.4804 0.2096 -0.2769 0.0358 Uiso 1.0 2 calc R
H2 H 0.9764 0.2264 0.7153 0.0363 Uiso 1.0 2 calc R
H3 H 0.7323 0.2157 0.2382 0.0340 Uiso 1.0 2 calc R
H4 H 1.2324 0.2291 0.1945 0.0363 Uiso 1.0 2 calc R
H5 H 0.9484 0.2005 0.2033 0.0352 Uiso 1.0 2 calc R
H6 H 0.6971 0.1968 -0.2994 0.0300 Uiso 1.0 2 calc R
H7 H 1.1930 0.2517 0.7407 0.0356 Uiso 1.0 2 calc R
H8 H 0.3287 0.2860 -0.1553 0.0424 Uiso 1.0 2 calc R
H9 H 1.0673 0.1476 0.0656 0.0452 Uiso 1.0 2 calc R
H10 H 0.9306 0.1352 0.3715 0.0429 Uiso 1.0 2 calc R
H11 H 0.8207 0.1572 0.5797 0.0432 Uiso 1.0 2 calc R
H12 H 1.0838 0.0785 0.4213 0.0494 Uiso 1.0 2 calc R
H13 H 0.8478 0.4192 0.3895 0.0541 Uiso 1.0 2 calc R
H14 H 1.4477 0.2412 0.2350 0.0348 Uiso 1.0 2 calc R
H15 H 1.1616 0.3739 0.7696 0.0274 Uiso 1.0 2 calc R
H16 H 1.4226 0.3636 0.2714 0.0351 Uiso 1.0 2 calc R
H17 H 0.6697 0.0755 -0.3379 0.0377 Uiso 1.0 2 calc R
H18 H 0.6935 0.3429 0.5708 0.0543 Uiso 1.0 2 calc R
H19 H 0.8372 0.4082 0.5196 0.0512 Uiso 1.0 2 calc R
H20 H 0.3047 0.2791 -0.0273 0.0531 Uiso 1.0 2 calc R
H21 H 0.5842 0.4235 -0.1196 0.0450 Uiso 1.0 2 calc R
H22 H 1.3361 0.0713 -0.0912 0.0545 Uiso 1.0 2 calc R
H23 H 0.9275 0.0776 0.1783 0.0364 Uiso 1.0 2 calc R
H24 H 1.1014 0.0526 0.5490 0.0431 Uiso 1.0 2 calc R
H25 H 0.5695 0.2856 0.4938 0.0580 Uiso 1.0 2 calc R
H26 H 0.5607 0.4177 0.0076 0.0549 Uiso 1.0 2 calc R
H27 H 1.3550 0.0556 0.0375 0.0482 Uiso 1.0 2 calc R
H28 H 1.1760 0.1176 -0.1429 0.0556 Uiso 1.0 2 calc R
H29 H 0.7973 0.1760 0.4518 0.0560 Uiso 1.0 2 calc R
H30 H 0.5858 0.2870 0.3633 0.0518 Uiso 1.0 2 calc R
H31 H 0.4183 0.3468 0.0555 0.0547 Uiso 1.0 2 calc R
H32 H 1.0466 0.1626 -0.0633 0.0631 Uiso 1.0 2 calc R
H33 H 0.5367 0.1907 -0.0658 0.0512 Uiso 1.0 2 calc R
H34 H 0.6456 0.2229 -0.0309 0.0512 Uiso 1.0 2 calc R
H35 H 1.3079 0.4322 0.3751 0.0351 Uiso 1.0 2 calc R
H36 H 1.1928 0.4612 0.3968 0.0352 Uiso 1.0 2 calc R
H37 H 0.8172 0.0472 0.0572 0.0354 Uiso 1.0 2 calc R
H38 H 0.7081 0.0129 0.0246 0.0353 Uiso 1.0 2 calc R
H39 H 0.8106 0.1466 -0.0392 0.0447 Uiso 1.0 2 calc R
H40 H 0.8147 0.0614 -0.0775 0.0447 Uiso 1.0 2 calc R
H41 H 0.5444 0.0903 0.0285 0.0363 Uiso 1.0 2 calc R
H42 H 0.5414 0.1753 0.0675 0.0362 Uiso 1.0 2 calc R
H43 H 0.9545 0.4646 0.9103 0.0419 Uiso 1.0 2 calc R
H44 H 1.0655 0.4287 0.8872 0.0419 Uiso 1.0 2 calc R
H45 H 1.0778 0.3650 1.0062 0.0508 Uiso 1.0 2 calc R
H46 H 1.0672 0.4582 1.0192 0.0507 Uiso 1.0 2 calc R
H47 H 1.1518 0.2689 0.4952 0.0422 Uiso 1.0 2 calc R
H48 H 1.0364 0.3017 0.5117 0.0421 Uiso 1.0 2 calc R
H49 H 0.9508 0.3796 1.0992 0.0478 Uiso 1.0 2 calc R
H50 H 0.8841 0.4330 1.0418 0.0477 Uiso 1.0 2 calc R
H51 H 0.2918 0.0837 -0.4891 0.0512 Uiso 1.0 2 calc R
H52 H 0.3070 0.1744 -0.4658 0.0512 Uiso 1.0 2 calc R
H53 H 0.6311 0.0702 -0.0934 0.0490 Uiso 1.0 2 calc R
H54 H 0.6853 0.1415 -0.1366 0.0491 Uiso 1.0 2 calc R
H55 H 1.3055 0.3629 0.4930 0.0492 Uiso 1.0 2 calc R
H56 H 1.2917 0.4550 0.5106 0.0493 Uiso 1.0 2 calc R
H57 H 1.1074 0.4314 0.5168 0.0481 Uiso 1.0 2 calc R
H58 H 1.1661 0.3786 0.5791 0.0480 Uiso 1.0 2 calc R
H59 H 0.9298 0.2732 1.0246 0.0501 Uiso 1.0 2 calc R
H60 H 0.8176 0.3073 1.0465 0.0500 Uiso 1.0 2 calc R
H61 H 0.7979 0.3683 0.9235 0.0379 Uiso 1.0 2 calc R
H62 H 0.8218 0.2760 0.9145 0.0379 Uiso 1.0 2 calc R
H63 H 1.0599 0.2785 0.3805 0.0435 Uiso 1.0 2 calc R
H64 H 1.0409 0.3701 0.3975 0.0435 Uiso 1.0 2 calc R
H65 H 0.2949 0.1613 -0.6001 0.0582 Uiso 1.0 2 calc R
H66 H 0.4043 0.2000 -0.5730 0.0581 Uiso 1.0 2 calc R
H67 H 0.5664 0.0288 -0.4595 0.0597 Uiso 1.0 2 calc R
H68 H 0.4550 -0.0033 -0.4903 0.0596 Uiso 1.0 2 calc R
H69 H 0.5647 0.1174 -0.5645 0.0824 Uiso 1.0 2 calc R
H70 H 0.5666 0.0281 -0.5937 0.0824 Uiso 1.0 2 calc R
H71 H 0.3787 0.0393 -0.6131 0.0813 Uiso 1.0 2 calc R
H72 H 0.4396 0.1015 -0.6635 0.0813 Uiso 1.0 2 calc R
H73 H 1.2399 0.0311 0.1592 0.0245 Uiso 1.0 2 calc R
H74 H 0.7321 0.1667 0.0840 0.0297 Uiso 1.0 2 calc R
H75 H 0.9967 0.0324 0.6679 0.0257 Uiso 1.0 2 calc R
H76 H 0.6194 0.0406 0.1473 0.0333 Uiso 1.0 2 calc R
H77 H 0.8538 0.3964 0.8026 0.0280 Uiso 1.0 2 calc R
H78 H 0.4964 0.4111 -0.2492 0.0358 Uiso 1.0 2 calc R
H79 H 1.0106 0.4439 0.7632 0.0346 Uiso 1.0 2 calc R
H80 H 1.1145 0.4044 0.2774 0.0354 Uiso 1.0 2 calc R
H81 H 0.7437 0.4159 0.2649 0.0385 Uiso 1.0 2 calc R
H82 H 1.2834 0.4438 0.2510 0.0364 Uiso 1.0 2 calc R
H83 H 0.3588 0.0448 -0.3706 0.0351 Uiso 1.0 2 calc R
H84 H 0.7869 0.0025 0.1738 0.0293 Uiso 1.0 2 calc R
H85 H 0.4890 0.1537 -0.4424 0.0359 Uiso 1.0 2 calc R
H86 H 0.5246 -0.0010 -0.3372 0.0390 Uiso 1.0 2 calc R
H87 H 1.2385 0.3028 0.3689 0.0274 Uiso 1.0 2 calc R
H88 H 0.9940 0.3021 0.8873 0.0283 Uiso 1.0 2 calc R
H89 H 0.9534 0.0992 0.8000 0.0496 Uiso 1.0 2 calc R
H90 H 0.8299 0.1120 0.7998 0.0495 Uiso 1.0 2 calc R
H91 H 0.8768 0.0282 0.7793 0.0495 Uiso 1.0 2 calc R
H92 H 1.1963 0.1180 0.2861 0.0462 Uiso 1.0 2 calc R
H93 H 1.0725 0.1070 0.2875 0.0462 Uiso 1.0 2 calc R
H94 H 1.1461 0.0333 0.2731 0.0463 Uiso 1.0 2 calc R
H95 H 0.8794 0.4102 0.6670 0.0439 Uiso 1.0 2 calc R
H96 H 0.9935 0.4287 0.6376 0.0440 Uiso 1.0 2 calc R
H97 H 0.9580 0.3400 0.6503 0.0440 Uiso 1.0 2 calc R
H98 H 1.1781 0.4355 0.1441 0.0426 Uiso 1.0 2 calc R
H99 H 1.2940 0.4127 0.1213 0.0425 Uiso 1.0 2 calc R
H100 H 1.2097 0.3455 0.1348 0.0425 Uiso 1.0 2 calc R
H101 H 0.7289 0.0810 0.3075 0.0431 Uiso 1.0 2 calc R
H102 H 0.6814 -0.0011 0.2808 0.0432 Uiso 1.0 2 calc R
H103 H 0.8020 0.0052 0.3048 0.0432 Uiso 1.0 2 calc R
H104 H 0.6462 0.4052 0.1540 0.0464 Uiso 1.0 2 calc R
H105 H 0.6869 0.3180 0.1404 0.0463 Uiso 1.0 2 calc R
H106 H 0.5644 0.3356 0.1414 0.0464 Uiso 1.0 2 calc R
H107 H 0.4108 0.3968 -0.3629 0.0513 Uiso 1.0 2 calc R
H108 H 0.4284 0.3049 -0.3733 0.0513 Uiso 1.0 2 calc R
H109 H 0.3126 0.3396 -0.3715 0.0514 Uiso 1.0 2 calc R
H110 H 0.4610 0.0907 -0.2170 0.0463 Uiso 1.0 2 calc R
H111 H 0.4107 0.0068 -0.2339 0.0465 Uiso 1.0 2 calc R
H112 H 0.5302 0.0134 -0.2074 0.0465 Uiso 1.0 2 calc R
H113 H 0.6072 0.1254 0.2419 0.0332 Uiso 1.0 2 calc R
H114 H 1.1642 0.2587 0.2482 0.0427 Uiso 1.0 2 calc R
H115 H 0.9123 0.2509 0.7756 0.0377 Uiso 1.0 2 calc R
H116 H 0.4125 0.1863 -0.3241 0.0439 Uiso 1.0 2 calc R

loop_
_atom_site_aniso_label
_atom_site_aniso_U_11
_atom_site_aniso_U_22
_atom_site_aniso_U_33
_atom_site_aniso_U_12
_atom_site_aniso_U_13
_atom_site_aniso_U_23
O1 0.027(3) 0.039(4) 0.026(4) -0.004(3) 0.004(3) 0.006(3)
O2 0.026(3) 0.035(4) 0.049(4) -0.011(3) 0.000(3) -0.006(3)
O3 0.030(3) 0.036(4) 0.051(4) 0.001(3) -0.000(3) -0.009(3)
O4 0.035(3) 0.026(4) 0.022(3) 0.000(3) 0.007(3) -0.002(3)
O5 0.027(3) 0.043(4) 0.028(4) 0.003(3) 0.005(3) -0.008(3)
O6 0.018(3) 0.046(4) 0.027(4) 0.005(3) 0.001(3) -0.001(3)
O7 0.028(3) 0.028(4) 0.037(4) 0.009(3) 0.004(3) -0.011(3)
O8 0.028(3) 0.021(4) 0.058(4) 0.004(3) 0.003(3) -0.010(3)
O9 0.025(3) 0.029(4) 0.040(4) 0.002(3) -0.000(3) -0.001(3)
O10 0.022(3) 0.044(4) 0.027(4) 0.006(3) 0.003(3) -0.005(3)
O11 0.034(3) 0.021(4) 0.054(4) -0.004(3) 0.002(3) -0.012(3)
O12 0.023(3) 0.026(4) 0.059(4) -0.008(3) -0.001(3) -0.004(3)
N1 0.023(4) 0.021(4) 0.045(5) -0.001(3) 0.003(3) -0.012(4)
N13 0.026(4) 0.021(5) 0.043(4) 0.000(4) 0.002(3) -0.009(4)
N14 0.021(4) 0.029(4) 0.034(4) 0.005(4) 0.000(3) -0.014(4)
N16 0.023(4) 0.031(5) 0.037(4) 0.004(4) -0.004(3) 0.001(4)
C1 0.023(5) 0.035(6) 0.030(5) -0.005(5) 0.006(4) 0.003(5)
C17 0.025(5) 0.014(5) 0.036(5) -0.004(4) 0.009(4) -0.011(4)
C18 0.040(5) 0.012(5) 0.022(5) 0.000(4) -0.003(4) -0.012(4)
C19 0.012(4) 0.020(5) 0.030(5) 0.001(4) 0.006(4) -0.010(4)
C20 0.038(6) 0.029(6) 0.019(5) -0.007(5) 0.005(4) 0.002(4)
C22 0.026(5) 0.014(5) 0.034(5) 0.002(4) 0.006(4) 0.004(4)
C23 0.027(5) 0.036(6) 0.026(5) -0.018(5) -0.004(4) 0.003(4)
C24 0.024(5) 0.055(7) 0.020(5) 0.004(5) -0.002(4) -0.002(5)
C25 0.046(6) 0.032(6) 0.045(6) -0.014(5) 0.006(5) 0.004(5)
C26 0.039(5) 0.027(5) 0.024(6) 0.005(5) 0.016(5) 0.001(4)
C27 0.011(4) 0.029(5) 0.025(5) -0.004(4) 0.007(4) -0.006(4)
C28 0.017(5) 0.028(5) 0.039(6) 0.001(4) 0.002(4) -0.002(4)
C29 0.018(4) 0.023(5) 0.030(5) -0.009(4) 0.008(4) -0.003(4)
C30 0.022(5) 0.024(5) 0.031(6) 0.005(4) 0.009(4) -0.005(4)
C31 0.018(5) 0.030(6) 0.041(6) 0.006(4) -0.008(4) -0.012(5)
C32 0.022(5) 0.030(6) 0.035(5) 0.006(4) 0.003(4) -0.002(4)
C33 0.032(5) 0.022(5) 0.035(6) 0.003(4) 0.016(4) -0.005(4)
C34 0.039(6) 0.017(5) 0.034(6) 0.002(5) 0.006(5) -0.007(4)
C35 0.030(5) 0.053(6) 0.024(6) -0.006(5) -0.006(4) -0.002(5)
C36 0.020(5) 0.029(6) 0.047(6) 0.006(4) -0.005(4) -0.007(5)
C37 0.040(6) 0.056(6) 0.032(6) 0.012(5) -0.004(4) 0.003(5)
C38 0.037(5) 0.053(6) 0.026(6) -0.020(5) 0.011(4) -0.002(5)
C39 0.022(5) 0.037(6) 0.029(5) -0.006(4) 0.004(4) -0.004(4)
C40 0.033(5) 0.027(5) 0.032(6) 0.002(4) 0.008(4) 0.001(4)
C41 0.033(5) 0.028(5) 0.018(5) 0.001(4) 0.007(4) 0.002(4)
C42 0.049(6) 0.030(6) 0.034(6) 0.004(5) 0.008(5) -0.007(5)
C43 0.053(6) 0.042(6) 0.012(5) -0.010(5) 0.004(5) -0.002(4)
C44 0.054(6) 0.034(5) 0.022(5) 0.003(4) 0.007(4) 0.006(4)
C45 0.028(5) 0.023(5) 0.037(6) 0.008(4) 0.010(4) 0.006(4)
C46 0.032(5) 0.029(6) 0.051(6) 0.019(5) 0.000(5) 0.001(5)
C47 0.029(5) 0.017(5) 0.042(6) 0.003(4) 0.000(5) -0.013(5)
C48 0.018(5) 0.022(5) 0.027(5) 0.006(4) 0.006(4) 0.008(4)
C49 0.029(5) 0.029(6) 0.016(5) 0.002(4) 0.007(4) 0.003(4)
C50 0.021(5) 0.041(6) 0.046(6) 0.001(4) 0.014(5) -0.017(5)
C51 0.045(6) 0.048(6) 0.031(6) -0.005(5) 0.002(5) -0.006(5)
C52 0.042(5) 0.023(5) 0.041(6) 0.004(4) 0.008(4) 0.001(4)
C53 0.040(6) 0.041(6) 0.055(7) -0.009(5) -0.004(5) -0.003(5)
C54 0.022(5) 0.030(6) 0.035(5) 0.000(4) 0.002(4) -0.005(5)
C55 0.022(5) 0.041(6) 0.028(5) 0.009(4) -0.001(4) -0.001(4)
C56 0.041(6) 0.042(6) 0.023(5) -0.005(5) -0.008(4) 0.004(4)
C57 0.020(5) 0.015(5) 0.033(5) -0.009(4) 0.008(4) 0.002(4)
C58 0.014(5) 0.043(6) 0.031(5) 0.009(5) -0.008(4) 0.006(5)
C59 0.043(6) 0.049(6) 0.035(6) -0.023(5) 0.000(5) 0.001(5)
C60 0.031(5) 0.026(5) 0.051(6) -0.004(4) -0.009(4) 0.007(5)
C61 0.028(5) 0.045(6) 0.021(5) 0.009(5) 0.004(4) 0.005(5)
C62 0.061(6) 0.041(6) 0.034(6) 0.003(5) 0.006(5) -0.009(5)
C63 0.036(6) 0.063(7) 0.030(6) -0.007(5) -0.011(5) -0.002(5)
C64 0.027(5) 0.055(7) 0.051(7) -0.003(5) 0.003(5) 0.003(6)
C65 0.024(5) 0.028(5) 0.061(7) -0.001(4) -0.002(5) -0.006(5)
C66 0.055(7) 0.046(6) 0.035(7) -0.011(6) 0.015(5) -0.003(5)
C67 0.030(5) 0.043(6) 0.043(6) 0.002(5) -0.003(4) -0.017(5)
C68 0.023(5) 0.040(6) 0.028(6) 0.001(4) 0.004(4) 0.002(5)
C69 0.023(5) 0.032(6) 0.036(5) -0.005(5) 0.001(4) 0.015(5)
C70 0.024(5) 0.047(6) 0.035(6) 0.005(4) 0.009(4) 0.004(5)
C71 0.038(5) 0.039(6) 0.052(6) 0.016(5) -0.003(5) 0.004(5)
C72 0.059(6) 0.009(5) 0.040(6) 0.004(5) 0.010(5) 0.002(4)
C73 0.048(6) 0.061(7) 0.036(6) -0.023(5) 0.019(5) 0.004(5)
C74 0.054(7) 0.053(7) 0.030(6) -0.001(5) 0.003(5) -0.011(5)
C75 0.033(5) 0.031(5) 0.051(6) 0.002(4) -0.008(5) 0.014(5)
C76 0.032(5) 0.021(6) 0.044(6) -0.008(4) 0.007(5) 0.003(4)
C77 0.022(5) 0.032(5) 0.015(5) 0.002(4) 0.009(4) -0.007(4)
C78 0.035(6) 0.046(6) 0.039(6) -0.004(5) 0.001(5) -0.004(5)
C79 0.053(6) 0.056(7) 0.030(6) -0.006(6) 0.000(5) 0.003(5)
C80 0.021(4) 0.037(5) 0.014(5) -0.000(4) -0.003(4) -0.001(4)
C81 0.046(6) 0.046(6) 0.028(6) -0.021(5) -0.003(5) 0.005(5)
C82 0.051(6) 0.049(7) 0.028(6) 0.004(5) -0.004(5) -0.006(5)
C83 0.048(6) 0.065(7) 0.027(6) 0.005(5) 0.006(5) -0.000(5)
C84 0.038(6) 0.058(7) 0.034(6) -0.007(5) 0.002(5) 0.002(5)
C85 0.041(5) 0.049(6) 0.033(6) 0.012(5) 0.009(5) 0.008(5)
C86 0.033(5) 0.059(7) 0.031(6) -0.012(5) 0.007(4) 0.009(5)
C87 0.045(6) 0.062(7) 0.030(6) 0.022(6) 0.010(5) -0.008(5)
C88 0.030(5) 0.061(7) 0.029(5) 0.007(5) -0.000(4) 0.015(5)
C89 0.025(5) 0.069(7) 0.031(6) -0.003(5) 0.004(4) 0.009(5)
C90 0.033(5) 0.025(5) 0.036(6) -0.017(4) 0.003(4) -0.002(4)
C91 0.036(5) 0.045(6) 0.028(5) 0.008(5) 0.013(4) -0.002(5)
C92 0.043(6) 0.049(7) 0.053(7) -0.007(5) -0.017(5) -0.003(6)
C93 0.048(6) 0.068(7) 0.042(7) 0.017(5) -0.005(5) 0.005(6)
C94 0.059(6) 0.067(7) 0.023(6) 0.022(5) 0.007(5) 0.000(5)
C95 0.093(8) 0.066(8) 0.047(7) 0.039(6) 0.017(6) 0.005(6)
C96 0.102(8) 0.061(8) 0.040(7) 0.024(7) -0.006(6) 0.004(6)

loop_
_atom_type_symbol
_atom_type_description
_atom_type_scat_dispersion_real
_atom_type_scat_dispersion_imag
_atom_type_scat_source
C C 0.018 0.009
;
International Tables for Crystallography
(1992, Vol. C, Tables 4.2.6.8 and 6.1.1.4)
;
H H 0.000 0.000
;
International Tables for Crystallography
(1992, Vol. C, Table 6.1.1.4)
;
N N 0.031 0.018
;
International Tables for Crystallography
(1992, Vol. C, Tables 4.2.6.8 and 6.1.1.4)
;
O O 0.049 0.032
;
International Tables for Crystallography
(1992, Vol. C, Tables 4.2.6.8 and 6.1.1.4)
;

loop_
_geom_angle_atom_site_label_1
_geom_angle_atom_site_label_2
_geom_angle_atom_site_label_3
_geom_angle
_geom_angle_publ_flag
C25 O1 C27 113.0(5) yes
C19 O5 C38 112.5(5) yes
C36 O6 C67 113.3(5) yes
C31 O10 C71 112.6(5) yes
C17 N1 C24 121.9(6) yes
C20 N13 C23 123.5(6) yes
C1 N14 C18 121.9(6) yes
C34 N16 C54 123.3(6) yes
N14 C1 C69 126.7(7) yes
N1 C17 C61 123.9(6) yes
O2 C18 N14 125.7(7) yes
O2 C18 C36 119.5(6) yes
N14 C18 C36 114.8(6) yes
O5 C19 C34 110.5(6) yes
O5 C19 C41 110.4(5) yes
C34 C19 C41 111.0(6) yes
O3 C20 N13 125.8(7) yes
O3 C20 C27 118.4(7) yes
N13 C20 C27 115.7(7) yes
C28 C22 C45 113.3(6) yes
C28 C22 C55 109.5(5) yes
C45 C22 C55 109.7(6) yes
N13 C23 C57 125.8(6) yes
O12 C24 N1 125.3(7) yes
O12 C24 C31 118.2(7) yes
N1 C24 C31 116.5(6) yes
C36 C26 C53 119.5(7) yes
C36 C26 C84 121.5(7) yes
C53 C26 C84 119.0(7) yes
O1 C27 C20 112.3(6) yes
O1 C27 C30 109.2(5) yes
C20 C27 C30 109.4(6) yes
O4 C28 C22 110.7(6) yes
O4 C28 C49 109.2(5) yes
C22 C28 C49 114.1(6) yes
O9 C29 C32 109.8(5) yes
O9 C29 C80 110.1(5) yes
C32 C29 C80 117.6(5) yes
C27 C30 C50 123.0(7) yes
C27 C30 C72 119.4(6) yes
C50 C30 C72 117.6(7) yes
O10 C31 C24 109.6(6) yes
O10 C31 C48 108.8(5) yes
C24 C31 C48 110.4(6) yes
C29 C32 C44 111.0(5) yes
C29 C32 C57 115.7(6) yes
C44 C32 C57 112.0(6) yes
O8 C33 C40 110.0(6) yes
O8 C33 C77 110.9(6) yes
C40 C33 C77 116.7(6) yes
O7 C34 N16 124.5(7) yes
O7 C34 C19 119.5(7) yes
N16 C34 C19 115.9(6) yes
C48 C35 C64 119.5(7) yes
O6 C36 C18 111.2(6) yes
O6 C36 C26 110.1(6) yes
C18 C36 C26 108.8(6) yes
C55 C37 C85 111.0(6) yes
C77 C39 C86 113.1(6) yes
C33 C40 C52 111.0(5) yes
C33 C40 C58 114.5(6) yes
C52 C40 C58 111.4(5) yes
C19 C41 C42 121.9(7) yes
C19 C41 C78 120.5(7) yes
C42 C41 C78 117.6(7) yes
C41 C42 C93 120.6(7) yes
C51 C43 C83 119.3(7) yes
C22 C45 C46 111.2(6) yes
C45 C46 C85 111.2(6) yes
O11 C47 C68 110.5(6) yes
O11 C47 C76 110.3(6) yes
C68 C47 C76 115.0(6) yes
C31 C48 C35 119.6(6) yes
C31 C48 C65 120.3(7) yes
C35 C48 C65 120.0(7) yes
C28 C49 C60 111.5(5) yes
C28 C49 C69 115.4(6) yes
C60 C49 C69 110.8(5) yes
C30 C50 C83 122.2(7) yes
C43 C51 C72 121.8(8) yes
C26 C53 C63 121.1(7) yes
N16 C54 C58 126.4(6) yes
C22 C55 C37 110.9(5) yes
C59 C56 C80 112.6(6) yes
C23 C57 C32 128.1(6) yes
C40 C58 C54 127.9(6) yes
C56 C59 C81 112.2(6) yes
C17 C61 C76 130.2(7) yes
C63 C62 C73 118.8(7) yes
C53 C63 C62 119.8(7) yes
C35 C64 C87 121.1(7) yes
C48 C65 C74 120.5(7) yes
C78 C66 C79 119.6(8) yes
C47 C68 C82 110.5(6) yes
C47 C68 C94 114.1(6) yes
C82 C68 C94 109.1(6) yes
C1 C69 C49 129.8(7) yes
C88 C70 C91 111.1(6) yes
C30 C72 C51 120.3(7) yes
C62 C73 C84 122.5(7) yes
C65 C74 C87 120.0(7) yes
C47 C76 C61 115.5(6) yes
C47 C76 C75 110.5(6) yes
C61 C76 C75 110.7(6) yes
C33 C77 C39 111.8(6) yes
C33 C77 C91 113.1(5) yes
C39 C77 C91 110.7(6) yes
C41 C78 C66 121.7(7) yes
C66 C79 C93 118.7(8) yes
C29 C80 C56 112.6(6) yes
C29 C80 C90 112.0(5) yes
C56 C80 C90 110.4(6) yes
C59 C81 C89 111.2(6) yes
C68 C82 C92 113.3(6) yes
C43 C83 C50 118.7(7) yes
C26 C84 C73 118.7(7) yes
C37 C85 C46 111.6(6) yes
C39 C86 C88 112.9(6) yes
C64 C87 C74 118.9(7) yes
C70 C88 C86 111.1(6) yes
C81 C89 C90 110.8(6) yes
C80 C90 C89 113.6(5) yes
C70 C91 C77 115.2(6) yes
C82 C92 C96 112.0(6) yes
C42 C93 C79 121.8(8) yes
C68 C94 C95 112.1(6) yes
C94 C95 C96 111.2(7) yes
C92 C96 C95 109.4(6) yes
C28 O4 H113 107.186 no
C33 O8 H114 104.484 no
C29 O9 H115 106.377 no
C47 O11 H116 106.304 no
C17 N1 H1 117.070 no
C24 N1 H1 121.040 no
C20 N13 H2 118.449 no
C23 N13 H2 118.058 no
C1 N14 H3 117.771 no
C18 N14 H3 120.358 no
C34 N16 H4 118.467 no
C54 N16 H4 118.183 no
N14 C1 H5 116.730 no
C69 C1 H5 116.452 no
N1 C17 H6 115.268 no
C61 C17 H6 120.773 no
O5 C19 H73 107.420 no
C34 C19 H73 108.760 no
C41 C19 H73 108.620 no
C28 C22 H74 107.887 no
C45 C22 H74 108.370 no
C55 C22 H74 107.923 no
N13 C23 H7 117.679 no
C57 C23 H7 116.458 no
O1 C25 H89 111.985 no
O1 C25 H90 107.711 no
O1 C25 H91 108.765 no
H89 C25 H90 109.445 no
H89 C25 H91 109.445 no
H90 C25 H91 109.446 no
O1 C27 H75 109.475 no
C20 C27 H75 109.330 no
C30 C27 H75 107.090 no
O4 C28 H76 109.901 no
C22 C28 H76 105.418 no
C49 C28 H76 107.336 no
O9 C29 H77 104.393 no
C32 C29 H77 109.288 no
C80 C29 H77 104.644 no
O10 C31 H78 112.555 no
C24 C31 H78 106.109 no
C48 C31 H78 109.373 no
C29 C32 H79 106.110 no
C44 C32 H79 103.344 no
C57 C32 H79 107.668 no
O8 C33 H80 104.683 no
C40 C33 H80 107.680 no
C77 C33 H80 106.046 no
C48 C35 H8 120.083 no
C64 C35 H8 120.417 no
O6 C36 H81 108.629 no
C18 C36 H81 107.652 no
C26 C36 H81 110.475 no
C55 C37 H33 111.175 no
C55 C37 H34 104.642 no
C85 C37 H33 113.012 no
C85 C37 H34 107.197 no
H33 C37 H34 109.422 no
O5 C38 H92 105.945 no
O5 C38 H93 109.448 no
O5 C38 H94 113.029 no
H92 C38 H93 109.441 no
H92 C38 H94 109.438 no
H93 C38 H94 109.448 no
C77 C39 H35 109.101 no
C77 C39 H36 102.606 no
C86 C39 H35 116.928 no
C86 C39 H36 104.619 no
H35 C39 H36 109.327 no
C33 C40 H82 107.987 no
C52 C40 H82 104.639 no
C58 C40 H82 106.746 no
C41 C42 H9 117.278 no
C93 C42 H9 122.098 no
C51 C43 H10 121.230 no
C83 C43 H10 119.448 no
C32 C44 H95 112.001 no
C32 C44 H96 112.890 no
C32 C44 H97 103.428 no
H95 C44 H96 109.446 no
H95 C44 H97 109.441 no
H96 C44 H97 109.437 no
C22 C45 H37 107.985 no
C22 C45 H38 106.782 no
C46 C45 H37 111.060 no
C46 C45 H38 110.235 no
H37 C45 H38 109.419 no
C45 C46 H39 109.769 no
C45 C46 H40 113.625 no
C85 C46 H39 103.079 no
C85 C46 H40 109.326 no
H39 C46 H40 109.289 no
O11 C47 H83 104.878 no
C68 C47 H83 105.193 no
C76 C47 H83 110.442 no
C28 C49 H84 107.430 no
C60 C49 H84 106.223 no
C69 C49 H84 104.714 no
C30 C50 H11 118.266 no
C83 C50 H11 119.455 no
C43 C51 H12 118.484 no
C72 C51 H12 119.614 no
C40 C52 H98 109.894 no
C40 C52 H99 112.071 no
C40 C52 H100 106.481 no
H98 C52 H99 109.447 no
H98 C52 H100 109.455 no
H99 C52 H100 109.429 no
C26 C53 H13 118.468 no
C63 C53 H13 120.323 no
N16 C54 H14 115.604 no
C58 C54 H14 118.042 no
C22 C55 H41 107.885 no
C22 C55 H42 111.760 no
C37 C55 H41 105.844 no
C37 C55 H42 110.713 no
H41 C55 H42 109.474 no
C59 C56 H43 109.210 no
C59 C56 H44 112.243 no
C80 C56 H43 105.801 no
C80 C56 H44 107.442 no
H43 C56 H44 109.338 no
C23 C57 H15 115.320 no
C32 C57 H15 116.551 no
C40 C58 H16 115.350 no
C54 C58 H16 116.695 no
C56 C59 H45 107.763 no
C56 C59 H46 110.106 no
C81 C59 H45 104.336 no
C81 C59 H46 112.616 no
H45 C59 H46 109.503 no
C49 C60 H101 109.241 no
C49 C60 H102 107.972 no
C49 C60 H103 111.265 no
H101 C60 H102 109.441 no
H101 C60 H103 109.441 no
H102 C60 H103 109.450 no
C17 C61 H17 113.432 no
C76 C61 H17 116.345 no
C63 C62 H18 121.374 no
C73 C62 H18 119.809 no
C53 C63 H19 121.219 no
C62 C63 H19 118.948 no
C35 C64 H20 118.850 no
C87 C64 H20 120.037 no
C48 C65 H21 120.357 no
C74 C65 H21 119.176 no
C78 C66 H22 119.833 no
C79 C66 H22 120.522 no
O6 C67 H104 109.453 no
O6 C67 H105 109.126 no
O6 C67 H106 109.921 no
H104 C67 H105 109.439 no
H104 C67 H106 109.440 no
H105 C67 H106 109.447 no
C47 C68 H85 107.303 no
C82 C68 H85 109.173 no
C94 C68 H85 106.534 no
C1 C69 H23 115.059 no
C49 C69 H23 115.036 no
C88 C70 H47 108.022 no
C88 C70 H48 110.444 no
C91 C70 H47 106.418 no
C91 C70 H48 111.214 no
H47 C70 H48 109.496 no
O10 C71 H107 113.006 no
O10 C71 H108 106.487 no
O10 C71 H109 108.939 no
H107 C71 H108 109.439 no
H107 C71 H109 109.446 no
H108 C71 H109 109.445 no
C30 C72 H24 118.346 no
C51 C72 H24 121.296 no
C62 C73 H25 118.041 no
C84 C73 H25 119.269 no
C65 C74 H26 119.014 no
C87 C74 H26 120.950 no
C76 C75 H110 104.885 no
C76 C75 H111 112.365 no
C76 C75 H112 111.144 no
H110 C75 H111 109.439 no
H110 C75 H112 109.435 no
H111 C75 H112 109.453 no
C47 C76 H86 107.570 no
C61 C76 H86 107.512 no
C75 C76 H86 104.331 no
C33 C77 H87 107.049 no
C39 C77 H87 105.541 no
C91 C77 H87 108.199 no
C41 C78 H27 119.279 no
C66 C78 H27 118.983 no
C66 C79 H28 119.442 no
C93 C79 H28 121.533 no
C29 C80 H88 106.610 no
C56 C80 H88 107.873 no
C90 C80 H88 107.077 no
C59 C81 H49 113.910 no
C59 C81 H50 107.588 no
C89 C81 H49 107.921 no
C89 C81 H50 106.700 no
H49 C81 H50 109.225 no
C68 C82 H51 107.459 no
C68 C82 H52 107.451 no
C92 C82 H51 110.521 no
C92 C82 H52 108.617 no
H51 C82 H52 109.446 no
C43 C83 H29 121.490 no
C50 C83 H29 119.755 no
C26 C84 H30 118.630 no
C73 C84 H30 122.433 no
C37 C85 H53 108.253 no
C37 C85 H54 113.518 no
C46 C85 H53 103.853 no
C46 C85 H54 109.829 no
H53 C85 H54 109.308 no
C39 C86 H55 104.254 no
C39 C86 H56 111.688 no
C88 C86 H55 106.683 no
C88 C86 H56 111.416 no
H55 C86 H56 109.495 no
C64 C87 H31 120.969 no
C74 C87 H31 120.156 no
C70 C88 H57 107.116 no
C70 C88 H58 111.163 no
C86 C88 H57 106.015 no
C86 C88 H58 111.719 no
H57 C88 H58 109.497 no
C81 C89 H59 103.250 no
C81 C89 H60 105.532 no
C90 C89 H59 113.607 no
C90 C89 H60 113.899 no
H59 C89 H60 108.906 no
C80 C90 H61 105.824 no
C80 C90 H62 107.569 no
C89 C90 H61 113.234 no
C89 C90 H62 107.073 no
H61 C90 H62 109.394 no
C70 C91 H63 112.061 no
C70 C91 H64 107.413 no
C77 C91 H63 106.960 no
C77 C91 H64 105.460 no
H63 C91 H64 109.422 no
C82 C92 H65 111.805 no
C82 C92 H66 110.471 no
C96 C92 H65 106.645 no
C96 C92 H66 106.245 no
H65 C92 H66 109.466 no
C42 C93 H32 118.830 no
C79 C93 H32 119.223 no
C68 C94 H67 110.318 no
C68 C94 H68 107.215 no
C95 C94 H67 110.985 no
C95 C94 H68 106.561 no
H67 C94 H68 109.492 no
C94 C95 H69 106.636 no
C94 C95 H70 112.202 no
C96 C95 H69 105.924 no
C96 C95 H70 111.147 no
H69 C95 H70 109.461 no
C92 C96 H71 108.555 no
C92 C96 H72 114.398 no
C95 C96 H71 106.441 no
C95 C96 H72 108.301 no
H71 C96 H72 109.461 no

loop_
_geom_bond_atom_site_label_1
_geom_bond_atom_site_label_2
_geom_bond_distance
_geom_bond_publ_flag
O1 C25 1.435(8) yes
O1 C27 1.417(8) yes
O2 C18 1.226(9) yes
O3 C20 1.254(9) yes
O4 C28 1.445(8) yes
O5 C19 1.420(8) yes
O5 C38 1.441(8) yes
O6 C36 1.424(8) yes
O6 C67 1.430(8) yes
O7 C34 1.228(9) yes
O8 C33 1.443(8) yes
O9 C29 1.454(8) yes
O10 C31 1.425(8) yes
O10 C71 1.433(8) yes
O11 C47 1.448(8) yes
O12 C24 1.256(9) yes
N1 C17 1.391(9) yes
N1 C24 1.341(10) yes
N13 C20 1.330(10) yes
N13 C23 1.376(9) yes
N14 C1 1.424(9) yes
N14 C18 1.337(9) yes
N16 C34 1.329(10) yes
N16 C54 1.403(9) yes
C1 C69 1.311(11) yes
C17 C61 1.322(11) yes
C18 C36 1.557(10) yes
C19 C34 1.531(10) yes
C19 C41 1.501(10) yes
C20 C27 1.527(10) yes
C22 C28 1.509(10) yes
C22 C45 1.501(9) yes
C22 C55 1.549(9) yes
C23 C57 1.336(10) yes
C24 C31 1.553(10) yes
C26 C36 1.512(11) yes
C26 C53 1.384(11) yes
C26 C84 1.389(11) yes
C27 C30 1.490(10) yes
C28 C49 1.540(9) yes
C29 C32 1.516(9) yes
C29 C80 1.523(9) yes
C30 C50 1.398(10) yes
C30 C72 1.389(11) yes
C31 C48 1.519(10) yes
C32 C44 1.533(9) yes
C32 C57 1.515(9) yes
C33 C40 1.542(9) yes
C33 C77 1.520(10) yes
C35 C48 1.371(10) yes
C35 C64 1.385(11) yes
C37 C55 1.545(10) yes
C37 C85 1.505(10) yes
C39 C77 1.539(9) yes
C39 C86 1.519(9) yes
C40 C52 1.546(9) yes
C40 C58 1.543(10) yes
C41 C42 1.403(11) yes
C41 C78 1.368(11) yes
C42 C93 1.372(12) yes
C43 C51 1.378(11) yes
C43 C83 1.387(11) yes
C45 C46 1.507(10) yes
C46 C85 1.546(10) yes
C47 C68 1.506(10) yes
C47 C76 1.523(10) yes
C48 C65 1.371(10) yes
C49 C60 1.553(9) yes
C49 C69 1.516(10) yes
C50 C83 1.389(11) yes
C51 C72 1.374(12) yes
C53 C63 1.376(12) yes
C54 C58 1.317(11) yes
C56 C59 1.526(9) yes
C56 C80 1.520(10) yes
C59 C81 1.520(10) yes
C61 C76 1.519(10) yes
C62 C63 1.382(11) yes
C62 C73 1.363(11) yes
C64 C87 1.377(11) yes
C65 C74 1.386(12) yes
C66 C78 1.399(12) yes
C66 C79 1.391(12) yes
C68 C82 1.552(10) yes
C68 C94 1.513(10) yes
C70 C88 1.524(10) yes
C70 C91 1.502(9) yes
C73 C84 1.379(11) yes
C74 C87 1.381(11) yes
C75 C76 1.543(10) yes
C77 C91 1.503(9) yes
C79 C93 1.363(12) yes
C80 C90 1.524(9) yes
C81 C89 1.519(10) yes
C82 C92 1.516(10) yes
C86 C88 1.523(9) yes
C89 C90 1.509(9) yes
C92 C96 1.522(11) yes
C94 C95 1.536(11) yes
C95 C96 1.547(12) yes
O4 H113 0.820 no
O8 H114 0.820 no
O9 H115 0.820 no
O11 H116 0.820 no
N1 H1 0.930 no
N13 H2 0.930 no
N14 H3 0.930 no
N16 H4 0.930 no
C1 H5 0.930 no
C17 H6 0.930 no
C19 H73 0.980 no
C22 H74 0.980 no
C23 H7 0.930 no
C25 H89 0.960 no
C25 H90 0.960 no
C25 H91 0.960 no
C27 H75 0.980 no
C28 H76 0.980 no
C29 H77 0.980 no
C31 H78 0.980 no
C32 H79 0.980 no
C33 H80 0.980 no
C35 H8 0.930 no
C36 H81 0.980 no
C37 H33 0.970 no
C37 H34 0.970 no
C38 H92 0.960 no
C38 H93 0.960 no
C38 H94 0.960 no
C39 H35 0.970 no
C39 H36 0.970 no
C40 H82 0.980 no
C42 H9 0.930 no
C43 H10 0.930 no
C44 H95 0.960 no
C44 H96 0.960 no
C44 H97 0.960 no
C45 H37 0.970 no
C45 H38 0.970 no
C46 H39 0.970 no
C46 H40 0.970 no
C47 H83 0.980 no
C49 H84 0.980 no
C50 H11 0.930 no
C51 H12 0.930 no
C52 H98 0.960 no
C52 H99 0.960 no
C52 H100 0.960 no
C53 H13 0.930 no
C54 H14 0.930 no
C55 H41 0.970 no
C55 H42 0.970 no
C56 H43 0.970 no
C56 H44 0.970 no
C57 H15 0.930 no
C58 H16 0.930 no
C59 H45 0.970 no
C59 H46 0.970 no
C60 H101 0.960 no
C60 H102 0.960 no
C60 H103 0.960 no
C61 H17 0.930 no
C62 H18 0.930 no
C63 H19 0.930 no
C64 H20 0.930 no
C65 H21 0.930 no
C66 H22 0.930 no
C67 H104 0.960 no
C67 H105 0.960 no
C67 H106 0.960 no
C68 H85 0.980 no
C69 H23 0.930 no
C70 H47 0.970 no
C70 H48 0.970 no
C71 H107 0.960 no
C71 H108 0.960 no
C71 H109 0.960 no
C72 H24 0.930 no
C73 H25 0.930 no
C74 H26 0.930 no
C75 H110 0.960 no
C75 H111 0.960 no
C75 H112 0.960 no
C76 H86 0.980 no
C77 H87 0.980 no
C78 H27 0.930 no
C79 H28 0.930 no
C80 H88 0.980 no
C81 H49 0.970 no
C81 H50 0.970 no
C82 H51 0.970 no
C82 H52 0.970 no
C83 H29 0.930 no
C84 H30 0.930 no
C85 H53 0.970 no
C85 H54 0.970 no
C86 H55 0.970 no
C86 H56 0.970 no
C87 H31 0.930 no
C88 H57 0.970 no
C88 H58 0.970 no
C89 H59 0.970 no
C89 H60 0.970 no
C90 H61 0.970 no
C90 H62 0.970 no
C91 H63 0.970 no
C91 H64 0.970 no
C92 H65 0.970 no
C92 H66 0.970 no
C93 H32 0.930 no
C94 H67 0.970 no
C94 H68 0.970 no
C95 H69 0.970 no
C95 H70 0.970 no
C96 H71 0.970 no
C96 H72 0.970 no

loop_
_geom_contact_atom_site_label_1
_geom_contact_atom_site_label_2
_geom_contact_distance
_geom_contact_publ_flag
_geom_contact_site_symmetry_2
O1 O3 3.541(6) no .
O1 O9 3.275(6) no .
O1 N13 2.722(7) no .
O1 C50 2.732(9) no .
O2 O6 3.539(6) no .
O2 C1 2.813(9) no .
O2 C26 3.180(9) no .
O2 C53 3.318(10) no .
O3 C23 2.826(9) no .
O3 C30 3.151(9) no .
O3 C72 3.201(9) no .
O4 O6 3.255(6) no .
O4 N14 2.792(7) no .
O4 C1 3.342(8) no .
O4 C55 2.931(8) no .
O4 C60 2.819(7) no .
O4 C67 3.484(8) no .
O4 C69 3.198(8) no .
O5 O7 3.514(6) no .
O5 O8 3.257(7) no .
O5 N16 2.711(7) no .
O5 C42 2.743(9) no .
O6 N14 2.708(7) no .
O6 C84 2.742(9) no .
O7 C41 3.165(9) no .
O7 C54 2.802(9) no .
O7 C78 3.229(9) no .
O8 N16 2.830(7) no .
O8 C38 3.443(8) no .
O8 C52 2.840(8) no .
O8 C54 3.341(8) no .
O8 C58 3.189(8) no .
O8 C91 2.921(8) no .
O9 N13 2.822(7) no .
O9 C23 3.321(8) no .
O9 C25 3.363(8) no .
O9 C44 2.836(7) no .
O9 C57 3.165(8) no .
O9 C90 2.938(8) no .
O10 O11 3.129(7) no .
O10 O12 3.556(6) no .
O10 N1 2.687(7) no .
O10 C35 2.684(9) no .
O11 N1 2.781(7) no .
O11 C17 3.347(8) no .
O11 C61 3.172(8) no .
O11 C71 3.267(8) no .
O11 C75 2.823(8) no .
O11 C82 2.931(8) no .
O12 C17 2.806(8) no .
O12 C48 3.171(8) no .
O12 C65 3.314(9) no .
N1 C47 3.328(9) no .
N1 C48 3.316(9) no .
N1 C71 3.141(9) no .
N1 C75 3.394(9) no .
N1 C76 3.082(9) no .
N13 C25 3.163(9) no .
N13 C29 3.387(9) no .
N13 C30 3.200(9) no .
N13 C32 3.078(9) no .
N13 C44 3.350(9) no .
N14 C26 3.238(9) no .
N14 C28 3.304(9) no .
N14 C49 3.134(9) no .
N14 C60 3.551(9) no .
N14 C67 3.129(8) no .
N16 C33 3.389(9) no .
N16 C38 3.142(9) no .
N16 C40 3.101(9) no .
N16 C41 3.220(9) no .
N16 C52 3.347(8) no .
C1 C22 3.480(9) no .
C1 C28 3.233(10) no .
C1 C60 3.273(10) no .
C17 C47 3.283(10) no .
C17 C75 3.218(9) no .
C18 C53 3.127(11) no .
C18 C67 2.985(9) no .
C18 C84 3.507(10) no .
C20 C25 2.977(10) no .
C20 C50 3.518(10) no .
C20 C72 3.030(10) no .
C22 C69 2.990(9) no .
C22 C85 2.948(10) no .
C23 C29 3.279(9) no .
C23 C44 3.205(9) no .
C24 C35 3.448(10) no .
C24 C65 3.174(11) no .
C24 C71 2.997(10) no .
C26 C62 2.780(11) no .
C30 C43 2.802(11) no .
C32 C56 3.029(9) no .
C33 C54 3.287(10) no .
C34 C38 2.928(10) no .
C34 C42 3.591(11) no .
C34 C78 3.055(11) no .
C35 C74 2.760(11) no .
C37 C45 2.944(10) no .
C39 C40 3.038(9) no .
C39 C58 3.462(9) no .
C39 C70 2.948(10) no .
C41 C79 2.805(11) no .
C42 C66 2.753(11) no .
C45 C49 2.982(9) no .
C45 C69 3.289(9) no .
C46 C55 2.929(9) no .
C48 C87 2.772(11) no .
C50 C51 2.730(11) no .
C52 C54 3.195(9) no .
C53 C73 2.722(11) no .
C56 C57 3.437(9) no .
C56 C89 2.944(10) no .
C57 C80 3.098(9) no .
C58 C77 3.089(9) no .
C59 C90 2.912(9) no .
C61 C68 3.030(10) no .
C61 C94 3.379(10) no .
C63 C84 2.770(11) no .
C64 C65 2.739(10) no .
C68 C96 3.001(11) no .
C72 C83 2.782(11) no .
C76 C94 3.000(10) no .
C77 C88 2.977(9) no .
C78 C93 2.737(11) no .
C80 C81 2.964(9) no .
C82 C95 2.920(11) no .
C86 C91 2.907(9) no .
C92 C94 2.937(10) no .
O1 C17 3.408(8) no 1_556
O1 C61 3.452(8) no 1_556
O2 O8 2.677(6) no .
O2 C33 3.227(8) no .
O2 C91 3.406(8) no .
O3 O11 2.641(6) no 1_656
O3 C47 3.330(8) no 1_656
O4 O7 2.699(6) no 1_455
O5 C1 3.416(8) no .
O5 C69 3.356(8) no .
O6 C54 3.416(8) no 1_455
O6 C58 3.373(8) no 1_455
O7 O4 2.699(6) no 1_655
O7 C28 3.270(8) no 1_655
O7 C55 3.369(8) no 1_655
O8 O2 2.677(6) no .
O8 C1 3.589(8) no .
O9 O12 2.654(6) no 1_556
O10 C23 3.437(8) no 1_454
O10 C57 3.579(8) no 1_454
O11 O3 2.641(6) no 1_454
O12 O9 2.654(6) no 1_554
O12 C29 3.244(8) no 1_554
C1 O5 3.416(8) no .
C1 O8 3.589(8) no .
C17 O1 3.408(8) no 1_554
C23 O10 3.437(8) no 1_656
C25 C46 3.521(10) no 1_556
C28 O7 3.270(8) no 1_455
C29 O12 3.244(8) no 1_556
C33 O2 3.227(8) no .
C46 C25 3.521(10) no 1_554
C47 O3 3.330(8) no 1_454
C54 O6 3.416(8) no 1_655
C55 O7 3.369(8) no 1_455
C57 O10 3.579(8) no 1_656
C58 O6 3.373(8) no 1_655
C61 O1 3.452(8) no 1_554
C69 O5 3.356(8) no .
C71 C86 3.411(10) no 1_454
C86 C71 3.411(10) no 1_656
C91 O2 3.406(8) no .
O1 H2 2.3277 no .
O1 H11 2.3803 no .
O1 H115 2.7945 no .
O2 H3 3.0981 no .
O2 H5 2.5365 no .
O2 H13 2.8763 no .
O2 H81 2.5201 no .
O2 H105 3.5056 no .
O3 H2 3.1052 no .
O3 H7 2.5631 no .
O3 H24 2.7295 no .
O3 H75 2.5071 no .
O3 H89 3.3858 no .
O4 H3 1.9486 no .
O4 H41 3.3175 no .
O4 H42 2.5917 no .
O4 H74 2.5732 no .
O4 H84 3.2419 no .
O4 H101 2.5604 no .
O4 H102 2.9376 no .
O4 H105 3.2028 no .
O4 H106 3.4132 no .
O5 H4 2.3508 no .
O5 H9 2.3595 no .
O5 H114 2.7454 no .
O6 H3 2.3509 no .
O6 H30 2.3891 no .
O6 H113 3.5232 no .
O7 H4 3.0705 no .
O7 H14 2.5115 no .
O7 H27 2.7056 no .
O7 H73 2.5218 no .
O7 H92 3.3786 no .
O8 H4 2.0244 no .
O8 H63 2.5422 no .
O8 H64 3.1670 no .
O8 H82 3.2553 no .
O8 H87 2.6350 no .
O8 H92 3.1774 no .
O8 H93 3.2696 no .
O8 H98 3.0827 no .
O8 H100 2.4586 no .
O9 H2 2.0034 no .
O9 H61 3.1556 no .
O9 H62 2.5974 no .
O9 H79 3.2293 no .
O9 H88 2.5821 no .
O9 H89 3.3335 no .
O9 H90 2.9733 no .
O9 H95 2.8253 no .
O9 H97 2.6580 no .
O10 H1 2.3375 no .
O10 H8 2.3195 no .
O10 H116 2.5833 no .
O11 H1 1.9361 no .
O11 H51 3.2037 no .
O11 H52 2.5748 no .
O11 H85 2.5808 no .
O11 H86 3.2445 no .
O11 H108 2.8037 no .
O11 H109 3.3063 no .
O11 H110 2.4968 no .
O11 H111 2.9910 no .
O12 H1 3.1305 no .
O12 H6 2.4849 no .
O12 H21 2.9306 no .
O12 H78 2.5002 no .
N1 H17 3.1800 no .
N1 H78 3.1736 no .
N1 H85 3.2943 no .
N1 H108 2.6255 no .
N1 H110 2.7726 no .
N1 H116 2.0398 no .
N13 H15 3.2053 no .
N13 H75 3.1841 no .
N13 H88 3.5229 no .
N13 H89 2.7377 no .
N13 H90 3.5951 no .
N13 H97 2.6494 no .
N13 H115 2.1543 no .
N14 H23 3.2364 no .
N14 H74 3.0309 no .
N14 H81 3.1757 no .
N14 H101 3.0189 no .
N14 H105 2.6083 no .
N14 H113 3.0534 no .
N16 H16 3.2274 no .
N16 H73 3.1809 no .
N16 H87 3.4961 no .
N16 H92 2.5761 no .
N16 H100 2.7775 no .
N16 H114 2.1143 no .
C1 H37 3.5923 no .
C1 H74 2.9006 no .
C1 H84 3.2547 no .
C1 H101 3.0819 no .
C1 H103 3.5210 no .
C1 H105 3.5660 no .
C17 H85 3.0925 no .
C17 H86 3.3005 no .
C17 H108 3.5552 no .
C17 H110 2.9492 no .
C17 H112 3.4090 no .
C17 H116 2.7505 no .
C18 H5 2.5699 no .
C18 H13 3.0171 no .
C18 H104 3.2839 no .
C18 H105 2.6699 no .
C19 H4 2.5031 no .
C19 H9 2.6606 no .
C19 H27 2.6302 no .
C19 H92 2.5379 no .
C19 H93 3.1979 no .
C19 H94 2.6243 no .
C19 H114 3.4675 no .
C20 H7 2.5623 no .
C20 H24 2.9127 no .
C20 H89 2.6038 no .
C20 H91 3.5155 no .
C20 H115 3.1696 no .
C22 H3 3.3200 no .
C22 H23 3.5012 no .
C22 H33 3.3945 no .
C22 H34 2.6684 no .
C22 H39 2.6487 no .
C22 H40 3.3448 no .
C22 H53 3.2201 no .
C22 H84 2.8269 no .
C22 H105 3.5354 no .
C22 H113 3.1234 no .
C23 H79 3.2995 no .
C23 H88 3.2262 no .
C23 H96 3.5701 no .
C23 H97 2.8057 no .
C23 H115 2.7666 no .
C24 H6 2.5139 no .
C24 H8 3.5783 no .
C24 H21 3.1205 no .
C24 H107 3.1988 no .
C24 H108 2.7699 no .
C24 H116 3.0563 no .
C25 H2 2.8435 no .
C25 H75 2.5438 no .
C25 H115 2.7971 no .
C26 H3 3.2298 no .
C26 H19 3.2467 no .
C26 H25 3.2203 no .
C27 H2 2.5002 no .
C27 H11 2.6852 no .
C27 H24 2.6079 no .
C27 H89 2.5156 no .
C27 H90 3.1672 no .
C27 H91 2.7001 no .
C27 H115 3.5112 no .
C28 H3 2.7390 no .
C28 H23 3.2737 no .
C28 H37 2.6668 no .
C28 H38 2.6835 no .
C28 H41 2.7123 no .
C28 H42 2.6710 no .
C28 H101 2.7929 no .
C28 H102 2.6617 no .
C28 H103 3.3866 no .
C29 H2 2.8213 no .
C29 H15 3.2018 no .
C29 H43 2.6619 no .
C29 H44 2.6845 no .
C29 H61 2.6300 no .
C29 H62 2.7036 no .
C29 H95 2.5840 no .
C29 H96 3.3362 no .
C29 H97 2.7917 no .
C30 H2 3.2144 no .
C30 H12 3.2333 no .
C30 H29 3.2710 no .
C31 H1 2.5836 no .
C31 H8 2.6395 no .
C31 H21 2.6570 no .
C31 H107 2.5116 no .
C31 H108 2.6846 no .
C31 H109 3.1770 no .
C31 H116 3.3655 no .
C32 H2 2.7838 no .
C32 H7 3.3626 no .
C32 H43 3.1924 no .
C32 H44 2.6653 no .
C32 H88 2.8435 no .
C32 H115 2.5787 no .
C33 H4 2.8353 no .
C33 H16 3.2019 no .
C33 H35 2.6661 no .
C33 H36 2.6575 no .
C33 H63 2.6616 no .
C33 H64 2.6551 no .
C33 H98 2.7295 no .
C33 H99 3.3869 no .
C33 H100 2.6770 no .
C34 H14 2.5498 no .
C34 H27 2.8845 no .
C34 H92 2.5333 no .
C34 H94 3.2994 no .
C34 H114 3.1357 no .
C35 H1 3.5242 no .
C35 H21 3.2165 no .
C35 H31 3.2475 no .
C35 H78 3.2106 no .
C36 H3 2.5350 no .
C36 H13 2.6212 no .
C36 H30 2.6682 no .
C36 H104 2.5524 no .
C36 H105 2.6175 no .
C36 H106 3.2029 no .
C37 H38 3.2300 no .
C37 H39 2.6494 no .
C37 H40 3.3497 no .
C37 H74 2.7211 no .
C38 H4 2.9199 no .
C38 H73 2.5026 no .
C38 H114 2.8692 no .
C39 H16 3.4005 no .
C39 H47 3.2332 no .
C39 H57 2.7019 no .
C39 H58 3.3768 no .
C39 H63 3.3208 no .
C39 H64 2.6868 no .
C39 H80 2.7454 no .
C39 H82 2.7866 no .
C40 H4 2.8087 no .
C40 H14 3.3829 no .
C40 H35 2.6332 no .
C40 H36 3.2634 no .
C40 H87 2.8107 no .
C40 H114 2.5410 no .
C41 H4 3.1822 no .
C41 H22 3.2464 no .
C41 H32 3.2429 no .
C42 H4 3.5701 no .
C42 H27 3.2153 no .
C42 H28 3.2314 no .
C42 H73 3.1575 no .
C43 H11 3.2278 no .
C43 H24 3.2460 no .
C44 H2 2.9362 no .
C44 H15 3.1629 no .
C44 H77 2.7141 no .
C44 H115 3.1066 no .
C45 H23 3.4083 no .
C45 H34 3.2054 no .
C45 H41 2.6482 no .
C45 H42 3.3443 no .
C45 H53 2.6457 no .
C45 H54 3.3509 no .
C45 H76 2.7126 no .
C45 H84 2.7563 no .
C46 H33 3.3837 no .
C46 H34 2.6797 no .
C46 H41 3.1970 no .
C46 H74 2.6529 no .
C47 H1 2.7314 no .
C47 H17 3.2267 no .
C47 H51 2.6577 no .
C47 H52 2.6748 no .
C47 H67 2.7236 no .
C47 H68 2.7203 no .
C47 H110 2.6948 no .
C47 H111 2.6856 no .
C47 H112 3.3537 no .
C48 H1 3.3456 no .
C48 H20 3.2138 no .
C48 H26 3.2237 no .
C49 H3 2.8549 no .
C49 H5 3.3556 no .
C49 H37 2.5909 no .
C49 H38 3.2219 no .
C49 H74 2.8049 no .
C49 H113 2.4956 no .
C50 H2 3.5512 no .
C50 H10 3.2281 no .
C50 H24 3.2208 no .
C50 H75 3.1745 no .
C51 H29 3.2352 no .
C52 H4 2.9207 no .
C52 H16 3.2036 no .
C52 H80 2.7413 no .
C52 H114 3.0375 no .
C53 H18 3.2326 no .
C53 H30 3.2225 no .
C53 H81 2.6839 no .
C54 H82 3.2931 no .
C54 H87 3.1661 no .
C54 H92 3.5125 no .
C54 H99 3.3207 no .
C54 H100 3.0191 no .
C54 H114 2.7395 no .
C55 H37 3.3260 no .
C55 H38 2.6465 no .
C55 H39 3.1922 no .
C55 H53 2.6819 no .
C55 H54 3.3789 no .
C55 H76 2.5899 no .
C56 H15 3.4204 no .
C56 H49 3.3891 no .
C56 H50 2.7130 no .
C56 H59 3.2601 no .
C56 H61 2.7236 no .
C56 H62 3.3164 no .
C56 H77 2.7625 no .
C56 H79 2.7703 no .
C57 H2 2.6117 no .
C57 H44 2.8139 no .
C57 H77 3.3807 no .
C57 H88 2.8594 no .
C57 H95 3.3541 no .
C57 H96 2.8274 no .
C57 H97 2.5535 no .
C57 H115 2.8920 no .
C58 H4 2.6344 no .
C58 H35 2.8735 no .
C58 H80 3.3994 no .
C58 H87 2.7818 no .
C58 H98 3.3724 no .
C58 H99 2.7016 no .
C58 H100 2.7699 no .
C58 H114 2.8586 no .
C59 H59 2.6694 no .
C59 H60 3.3104 no .
C59 H61 3.2812 no .
C59 H88 2.7455 no .
C60 H3 3.1599 no .
C60 H23 3.0733 no .
C60 H76 2.8090 no .
C60 H113 2.4000 no .
C61 H1 2.5660 no .
C61 H67 2.8026 no .
C61 H83 3.3946 no .
C61 H85 2.7647 no .
C61 H110 2.6569 no .
C61 H111 3.3626 no .
C61 H112 2.6991 no .
C61 H116 2.8593 no .
C62 H13 3.2280 no .
C62 H30 3.2483 no .
C63 H25 3.1942 no .
C64 H26 3.2227 no .
C65 H8 3.2149 no .
C65 H31 3.2363 no .
C65 H78 2.6648 no .
C66 H32 3.2087 no .
C67 H3 2.8824 no .
C67 H42 3.5528 no .
C67 H81 2.5175 no .
C68 H1 3.4728 no .
C68 H17 3.4417 no .
C68 H65 3.4050 no .
C68 H66 2.7880 no .
C68 H69 2.6611 no .
C68 H70 3.3754 no .
C68 H71 3.2771 no .
C68 H86 2.8187 no .
C68 H108 3.5549 no .
C68 H116 2.5629 no .
C69 H3 2.6516 no .
C69 H37 2.6596 no .
C69 H74 2.7495 no .
C69 H76 3.3658 no .
C69 H101 2.7297 no .
C69 H102 3.3368 no .
C69 H103 2.7261 no .
C69 H113 3.4116 no .
C70 H36 3.1786 no .
C70 H55 2.6664 no .
C70 H56 3.3600 no .
C70 H87 2.7583 no .
C71 H1 2.8755 no .
C71 H78 2.5321 no .
C71 H116 2.7185 no .
C72 H10 3.2453 no .
C72 H11 3.2184 no .
C72 H75 2.6599 no .
C73 H19 3.1974 no .
C74 H20 3.2178 no .
C75 H1 2.9570 no .
C75 H17 3.1431 no .
C75 H83 2.7624 no .
C75 H116 3.0176 no .
C76 H1 2.7568 no .
C76 H6 3.3986 no .
C76 H67 2.6609 no .
C76 H68 3.2528 no .
C76 H85 2.7876 no .
C76 H116 2.5448 no .
C77 H16 3.4214 no .
C77 H47 2.7220 no .
C77 H48 3.3679 no .
C77 H55 2.7021 no .
C77 H56 3.3944 no .
C77 H57 3.2386 no .
C77 H82 2.8652 no .
C77 H114 2.5592 no .
C78 H9 3.1980 no .
C78 H28 3.2460 no .
C78 H73 2.7192 no .
C79 H9 3.2346 no .
C79 H27 3.2445 no .
C80 H15 3.4737 no .
C80 H45 2.7130 no .
C80 H46 3.3652 no .
C80 H50 3.2453 no .
C80 H59 2.7919 no .
C80 H60 3.3924 no .
C80 H79 2.8354 no .
C80 H115 2.5548 no .
C81 H43 2.7479 no .
C81 H44 3.3757 no .
C81 H61 2.7691 no .
C81 H62 3.3082 no .
C81 H88 3.2862 no .
C82 H67 3.3467 no .
C82 H68 2.6535 no .
C82 H69 3.1556 no .
C82 H71 2.7030 no .
C82 H72 3.3815 no .
C82 H83 2.5694 no .
C82 H116 3.2269 no .
C83 H12 3.2182 no .
C84 H3 3.4949 no .
C84 H13 3.2228 no .
C84 H18 3.2351 no .
C84 H81 3.2174 no .
C85 H37 3.3670 no .
C85 H38 2.7183 no .
C85 H41 2.6686 no .
C85 H42 3.3526 no .
C85 H74 3.2266 no .
C86 H47 2.7013 no .
C86 H48 3.3524 no .
C86 H64 3.1992 no .
C86 H87 2.7588 no .
C87 H8 3.2434 no .
C87 H21 3.2298 no .
C88 H35 3.4127 no .
C88 H36 2.6581 no .
C88 H63 3.3494 no .
C88 H64 2.6759 no .
C88 H87 3.3103 no .
C89 H43 3.2698 no .
C89 H45 2.6449 no .
C89 H46 3.3640 no .
C89 H88 2.7332 no .
C90 H43 2.6932 no .
C90 H44 3.3190 no .
C90 H45 3.1829 no .
C90 H49 3.3149 no .
C90 H50 2.6629 no .
C90 H77 2.5946 no .
C90 H115 3.1826 no .
C91 H35 3.3309 no .
C91 H36 2.6252 no .
C91 H55 3.1650 no .
C91 H57 2.6682 no .
C91 H58 3.3396 no .
C91 H80 2.6548 no .
C91 H114 3.1724 no .
C92 H68 3.1943 no .
C92 H69 2.6325 no .
C92 H70 3.3533 no .
C92 H85 2.7758 no .
C93 H22 3.2128 no .
C94 H17 3.3936 no .
C94 H51 2.7192 no .
C94 H52 3.3157 no .
C94 H66 3.2659 no .
C94 H71 2.6944 no .
C94 H72 3.3653 no .
C94 H83 2.7679 no .
C94 H86 2.7703 no .
C95 H51 3.2876 no .
C95 H65 3.3247 no .
C95 H66 2.6827 no .
C95 H85 2.7015 no .
C96 H51 2.7631 no .
C96 H52 3.3400 no .
C96 H67 3.3875 no .
C96 H68 2.6794 no .
C96 H85 3.3146 no .
H1 H6 2.7695 no .
H1 H8 3.1859 no .
H1 H17 3.4650 no .
H1 H78 3.4155 no .
H1 H83 3.5506 no .
H1 H85 3.0928 no .
H1 H107 3.5873 no .
H1 H108 2.4204 no .
H1 H109 3.4412 no .
H1 H110 2.2733 no .
H1 H111 3.5935 no .
H1 H112 3.5607 no .
H1 H116 1.2450 no .
H2 H7 2.7798 no .
H2 H11 3.2816 no .
H2 H15 3.5116 no .
H2 H75 3.3679 no .
H2 H88 3.3133 no .
H2 H89 2.6293 no .
H2 H90 3.0740 no .
H2 H95 3.4124 no .
H2 H97 2.2357 no .
H2 H115 1.4163 no .
H3 H5 2.8118 no .
H3 H23 3.5528 no .
H3 H30 3.1560 no .
H3 H74 2.8620 no .
H3 H81 3.3880 no .
H3 H101 2.5705 no .
H3 H105 2.4986 no .
H3 H106 3.3570 no .
H3 H113 2.1821 no .
H4 H9 3.3454 no .
H4 H14 2.7898 no .
H4 H16 3.5360 no .
H4 H73 3.3753 no .
H4 H87 3.3375 no .
H4 H92 2.5205 no .
H4 H93 3.3328 no .
H4 H99 3.4350 no .
H4 H100 2.2357 no .
H4 H114 1.3893 no .
H5 H23 2.1205 no .
H5 H74 3.4553 no .
H6 H17 2.1690 no .
H6 H116 3.5965 no .
H7 H15 2.1481 no .
H7 H115 3.5951 no .
H8 H20 2.3049 no .
H8 H78 3.4345 no .
H9 H32 2.3152 no .
H9 H73 3.3331 no .
H10 H12 2.3041 no .
H10 H29 2.3302 no .
H11 H29 2.3084 no .
H11 H75 3.3987 no .
H12 H24 2.3183 no .
H13 H19 2.3276 no .
H13 H81 2.5482 no .
H14 H16 2.1751 no .
H14 H114 3.5869 no .
H15 H44 2.6067 no .
H15 H79 2.2304 no .
H15 H88 3.2355 no .
H15 H96 3.2524 no .
H15 H97 3.3327 no .
H16 H35 2.6321 no .
H16 H82 2.2275 no .
H16 H87 3.0963 no .
H16 H99 3.1944 no .
H16 H100 3.5833 no .
H17 H67 2.6147 no .
H17 H85 3.1807 no .
H17 H86 2.2285 no .
H17 H110 3.4410 no .
H17 H112 3.1203 no .
H18 H19 2.3171 no .
H18 H25 2.2630 no .
H20 H31 2.3217 no .
H21 H26 2.2905 no .
H21 H78 2.5401 no .
H22 H27 2.3122 no .
H22 H28 2.3233 no .
H23 H37 2.5828 no .
H23 H74 3.2966 no .
H23 H84 2.1678 no .
H23 H101 3.4331 no .
H23 H103 3.0310 no .
H24 H75 2.5395 no .
H25 H30 2.3362 no .
H26 H31 2.3261 no .
H27 H73 2.6629 no .
H28 H32 2.3080 no .
H30 H81 3.4382 no .
H30 H113 3.4749 no .
H33 H39 3.5397 no .
H33 H41 2.3749 no .
H33 H42 2.3830 no .
H33 H53 2.3979 no .
H33 H54 2.4218 no .
H34 H39 2.4414 no .
H34 H40 3.5488 no .
H34 H41 2.7793 no .
H34 H42 2.3493 no .
H34 H53 2.7927 no .
H34 H54 2.3850 no .
H34 H74 2.4766 no .
H34 H105 3.4646 no .
H35 H55 2.3966 no .
H35 H56 2.4523 no .
H35 H64 3.5430 no .
H35 H80 2.9897 no .
H35 H82 2.2301 no .
H35 H87 2.3360 no .
H36 H55 2.7445 no .
H36 H56 2.3521 no .
H36 H57 2.4629 no .
H36 H58 3.5477 no .
H36 H63 3.4952 no .
H36 H64 2.4432 no .
H36 H80 2.5067 no .
H36 H82 2.8720 no .
H36 H87 2.7617 no .
H37 H39 2.3899 no .
H37 H40 2.4082 no .
H37 H41 3.5269 no .
H37 H53 3.5347 no .
H37 H74 2.3227 no .
H37 H76 2.9902 no .
H37 H84 2.2447 no .
H38 H39 2.8334 no .
H38 H40 2.4229 no .
H38 H41 2.4335 no .
H38 H42 3.5279 no .
H38 H53 2.4828 no .
H38 H54 3.5915 no .
H38 H74 2.7972 no .
H38 H76 2.5178 no .
H38 H84 2.8154 no .
H39 H53 2.7476 no .
H39 H54 2.3147 no .
H39 H74 2.4477 no .
H40 H53 2.3227 no .
H40 H54 2.3377 no .
H40 H74 3.5471 no .
H41 H53 2.4733 no .
H41 H54 3.5696 no .
H41 H74 2.8379 no .
H41 H76 2.4390 no .
H42 H53 3.5658 no .
H42 H74 2.4110 no .
H42 H76 2.8284 no .
H42 H105 3.2582 no .
H42 H106 2.9981 no .
H42 H113 3.2995 no .
H43 H45 2.8229 no .
H43 H46 2.3743 no .
H43 H50 2.5760 no .
H43 H61 2.5591 no .
H43 H62 3.5733 no .
H43 H77 2.5405 no .
H43 H79 2.7482 no .
H43 H88 2.7971 no .
H44 H45 2.3721 no .
H44 H46 2.3992 no .
H44 H61 3.5847 no .
H44 H77 3.0720 no .
H44 H79 2.3091 no .
H44 H88 2.3015 no .
H45 H49 2.3392 no .
H45 H50 2.7739 no .
H45 H59 2.4405 no .
H45 H60 3.5001 no .
H45 H88 2.5653 no .
H46 H49 2.4481 no .
H46 H50 2.3816 no .
H46 H59 3.5482 no .
H47 H55 2.4927 no .
H47 H56 3.5851 no .
H47 H57 2.8056 no .
H47 H58 2.3713 no .
H47 H63 2.3260 no .
H47 H64 2.7778 no .
H47 H87 2.5842 no .
H48 H55 3.5564 no .
H48 H57 2.3486 no .
H48 H58 2.3786 no .
H48 H63 2.3919 no .
H48 H64 2.3341 no .
H49 H59 2.2338 no .
H49 H60 2.2530 no .
H50 H59 2.7544 no .
H50 H60 2.2668 no .
H50 H61 2.5824 no .
H50 H62 3.5450 no .
H51 H65 2.3642 no .
H51 H66 2.8491 no .
H51 H67 3.5966 no .
H51 H68 2.5162 no .
H51 H71 2.5936 no .
H51 H83 2.3429 no .
H51 H85 2.8471 no .
H52 H65 2.3997 no .
H52 H66 2.3300 no .
H52 H68 3.5417 no .
H52 H71 3.5929 no .
H52 H83 2.8191 no .
H52 H85 2.3417 no .
H52 H108 3.1127 no .
H52 H109 3.2357 no .
H52 H116 2.8272 no .
H55 H57 2.7826 no .
H55 H58 2.3689 no .
H55 H87 2.5503 no .
H56 H57 2.3545 no .
H56 H58 2.3876 no .
H57 H63 3.5671 no .
H57 H64 2.4836 no .
H58 H64 3.5608 no .
H59 H61 2.8927 no .
H59 H62 2.3552 no .
H59 H88 2.6353 no .
H60 H61 2.4209 no .
H60 H62 2.4062 no .
H61 H77 2.3262 no .
H61 H88 2.7905 no .
H62 H77 2.8691 no .
H62 H88 2.2714 no .
H62 H90 3.4246 no .
H62 H115 2.7774 no .
H63 H80 2.8886 no .
H63 H87 2.2957 no .
H63 H93 3.3183 no .
H63 H114 2.7418 no .
H64 H80 2.4180 no .
H64 H87 2.7846 no .
H65 H69 3.5118 no .
H65 H71 2.3126 no .
H65 H72 2.3835 no .
H66 H69 2.4464 no .
H66 H70 3.5519 no .
H66 H71 2.8004 no .
H66 H72 2.3539 no .
H66 H85 2.6499 no .
H67 H69 2.3864 no .
H67 H70 2.3885 no .
H67 H71 3.5709 no .
H67 H83 3.0936 no .
H67 H85 2.3292 no .
H67 H86 2.3041 no .
H68 H69 2.7954 no .
H68 H70 2.3972 no .
H68 H71 2.4690 no .
H68 H72 3.5464 no .
H68 H83 2.6022 no .
H68 H85 2.7936 no .
H68 H86 2.8415 no .
H69 H71 2.7975 no .
H69 H72 2.3473 no .
H69 H85 2.4686 no .
H70 H71 2.3850 no .
H70 H72 2.3456 no .
H70 H85 3.5704 no .
H73 H92 2.7523 no .
H73 H93 3.3888 no .
H73 H94 2.3685 no .
H74 H76 2.7930 no .
H74 H84 3.2448 no .
H74 H105 2.7884 no .
H74 H113 3.3224 no .
H75 H89 2.6701 no .
H75 H90 3.4506 no .
H75 H91 2.5194 no .
H76 H84 2.2383 no .
H76 H101 3.2057 no .
H76 H102 2.5770 no .
H76 H113 2.2103 no .
H77 H79 2.2515 no .
H77 H88 2.7811 no .
H77 H95 2.4528 no .
H77 H96 3.4970 no .
H77 H97 3.1805 no .
H77 H115 2.5941 no .
H78 H107 2.2795 no .
H78 H108 2.9457 no .
H78 H109 3.3548 no .
H79 H88 3.2507 no .
H79 H95 2.4143 no .
H79 H96 2.2529 no .
H79 H97 2.7251 no .
H79 H115 3.4681 no .
H80 H82 2.2819 no .
H80 H87 2.8012 no .
H80 H98 2.5725 no .
H80 H100 2.9972 no .
H80 H114 2.5751 no .
H81 H104 2.3019 no .
H81 H105 2.8321 no .
H81 H106 3.3863 no .
H82 H87 3.2160 no .
H82 H98 2.2948 no .
H82 H99 2.3718 no .
H82 H100 2.7843 no .
H82 H114 3.4429 no .
H83 H85 2.7808 no .
H83 H86 2.2858 no .
H83 H110 3.0887 no .
H83 H111 2.5815 no .
H83 H116 2.5946 no .
H84 H101 2.8286 no .
H84 H102 2.3464 no .
H84 H103 2.3340 no .
H84 H113 3.3075 no .
H85 H86 3.2202 no .
H85 H108 2.9230 no .
H85 H116 2.3974 no .
H86 H110 2.7662 no .
H86 H111 2.3596 no .
H86 H112 2.3196 no .
H86 H116 3.4495 no .
H87 H92 3.4621 no .
H87 H114 2.4352 no .
H88 H115 2.3746 no .
H89 H115 2.6260 no .
H90 H115 2.5860 no .
H92 H114 2.4804 no .
H93 H114 2.8817 no .
H95 H115 3.3143 no .
H97 H115 2.7545 no .
H98 H114 3.4975 no .
H100 H114 2.5620 no .
H101 H113 2.0409 no .
H102 H113 2.4091 no .
H103 H113 3.3403 no .
H107 H116 3.5914 no .
H108 H116 2.1800 no .
H109 H116 2.9696 no .
H110 H116 2.5511 no .
H111 H116 3.4076 no .
O1 H6 2.7886 no 1_556
O1 H17 2.8012 no 1_556
O1 H36 3.1064 no 2_746
O1 H80 3.4229 no 2_746
O1 H82 3.5806 no 2_746
O2 H49 2.9139 no 1_554
O2 H63 3.0073 no .
O2 H64 2.9877 no .
O2 H80 2.7533 no .
O2 H114 3.4106 no .
O3 H13 3.4908 no 2_746
O3 H28 3.0442 no 1_556
O3 H51 3.5646 no 1_656
O3 H52 3.4393 no 1_656
O3 H81 3.5717 no 2_746
O3 H83 2.8840 no 1_656
O3 H116 3.3641 no 1_656
O4 H14 2.7565 no 1_455
O4 H72 3.4179 no 1_556
O5 H5 2.7931 no .
O5 H23 2.6421 no .
O5 H43 3.1611 no 2_746
O5 H77 3.5893 no 2_746
O5 H79 3.4534 no 2_746
O6 H14 2.8161 no 1_455
O6 H16 2.7583 no 1_455
O6 H111 2.9351 no 2_655
O7 H21 3.2339 no 2_745
O7 H41 3.1656 no 1_655
O7 H42 2.8107 no 1_655
O7 H72 2.8504 no 1_656
O7 H76 2.8898 no 1_655
O7 H113 2.7014 no 1_655
O8 H5 2.7395 no .
O9 H6 2.8622 no 1_556
O10 H7 2.7330 no 1_454
O10 H15 3.0005 no 1_454
O10 H102 2.9689 no 2_655
O11 H7 3.0294 no 1_454
O12 H18 3.2838 no 1_554
O12 H61 3.4718 no 1_554
O12 H62 3.5606 no 1_554
O12 H77 2.7315 no 1_554
O12 H95 3.3992 no 1_554
O12 H115 3.4042 no 1_554
N1 H54 3.2991 no .
N13 H28 3.3890 no 1_556
N14 H10 3.3210 no .
N14 H60 3.5875 no 1_554
N16 H72 3.4727 no 1_656
C1 H9 3.5676 no .
C1 H10 3.0069 no .
C1 H93 2.9985 no .
C17 H11 3.2981 no 1_554
C17 H54 3.0007 no .
C17 H90 3.2177 no 1_554
C18 H49 3.4389 no 1_554
C19 H43 3.2323 no 2_746
C19 H77 3.4784 no 2_746
C20 H28 3.2578 no 1_556
C23 H8 3.2120 no 1_656
C23 H28 3.3791 no 1_556
C23 H58 3.3979 no .
C23 H109 3.3133 no 1_656
C24 H18 3.5705 no 1_554
C25 H6 3.2933 no 1_556
C25 H17 3.3621 no 1_556
C25 H40 2.8128 no 1_556
C25 H54 3.1550 no 1_556
C25 H80 3.1654 no 2_746
C25 H82 3.2165 no 2_746
C25 H98 3.0034 no 2_746
C26 H29 3.5055 no .
C26 H83 3.3345 no 2_655
C27 H36 3.1912 no 2_746
C27 H80 3.4954 no 2_746
C29 H73 3.5491 no 2_756
C29 H94 3.2995 no 2_756
C30 H36 3.0942 no 2_746
C30 H57 3.4176 no 2_746
C31 H102 3.1980 no 2_655
C32 H23 3.5446 no 2_756
C32 H84 3.5666 no 2_756
C32 H94 3.0467 no 2_756
C32 H103 3.3569 no 2_756
C33 H91 3.0276 no 2_756
C34 H42 3.4858 no 1_655
C34 H72 3.1914 no 1_656
C35 H7 3.4577 no 1_454
C35 H15 3.4255 no 1_454
C35 H33 3.0262 no .
C36 H111 3.1115 no 2_655
C37 H62 3.3327 no 1_554
C38 H5 3.1798 no .
C38 H10 3.3388 no .
C38 H12 2.8885 no .
C38 H23 3.0189 no .
C38 H65 3.3107 no 1_656
C38 H77 3.4492 no 2_746
C38 H79 3.0944 no 2_746
C38 H95 3.2484 no 2_746
C39 H17 3.0714 no 2_755
C39 H67 3.1506 no 2_755
C39 H86 3.4247 no 2_755
C40 H91 2.9338 no 2_756
C40 H112 3.3532 no 2_755
C41 H43 3.1087 no 2_746
C41 H50 3.5570 no 2_746
C42 H20 3.5775 no 1_655
C42 H43 3.1174 no 2_746
C42 H50 3.5764 no 2_746
C42 H59 3.3696 no 1_554
C43 H48 3.5193 no .
C43 H57 3.5087 no 2_746
C43 H63 3.0510 no .
C43 H93 2.9887 no .
C43 H101 3.3988 no .
C43 H103 3.3791 no .
C44 H12 3.5063 no 2_756
C44 H19 3.0006 no .
C44 H48 3.3783 no .
C44 H57 3.4234 no .
C44 H58 3.1623 no .
C44 H94 2.8518 no 2_756
C45 H44 3.4856 no 2_746
C45 H46 3.0002 no 2_746
C46 H46 3.0836 no 2_746
C46 H62 3.1559 no 1_554
C46 H89 3.5985 no 1_554
C46 H90 2.8694 no 1_554
C46 H91 3.5869 no 1_554
C46 H98 3.2753 no 2_745
C46 H99 3.4513 no 2_745
C48 H33 3.2799 no .
C48 H76 3.2487 no 2_655
C49 H15 3.1780 no 2_746
C49 H44 3.3405 no 2_746
C49 H79 3.3906 no 2_746
C50 H17 3.4693 no 1_556
C50 H36 3.2492 no 2_746
C50 H48 3.4830 no .
C51 H19 3.5322 no 2_746
C51 H47 3.4126 no .
C51 H51 3.4344 no 1_656
C51 H57 3.2408 no 2_746
C51 H63 3.4060 no .
C51 H93 3.0225 no .
C51 H96 3.1862 no 2_746
C52 H31 3.0188 no 1_655
C52 H40 3.0996 no 2_755
C52 H45 3.2461 no 1_554
C52 H46 3.2717 no 1_554
C52 H53 3.5176 no 2_755
C52 H91 2.8969 no 2_756
C53 H24 3.0850 no 2_756
C53 H64 3.1673 no .
C53 H83 3.2535 no 2_655
C54 H30 3.5056 no 1_655
C54 H31 3.4336 no 1_655
C54 H72 3.3839 no 1_656
C54 H106 3.0754 no 1_655
C55 H27 3.1981 no 1_455
C56 H23 3.2666 no 2_756
C56 H37 3.1307 no 2_756
C56 H84 3.4189 no 2_756
C57 H8 3.3805 no 1_656
C57 H58 3.2735 no .
C57 H84 3.2442 no 2_756
C57 H103 3.1360 no 2_756
C57 H109 3.4914 no 1_656
C58 H30 3.5162 no 1_655
C58 H31 3.4945 no 1_655
C58 H86 3.4071 no 2_755
C58 H106 3.1650 no 1_655
C58 H112 3.2977 no 2_755
C59 H37 3.1651 no 2_756
C59 H40 3.4456 no 2_756
C59 H98 3.1435 no 1_556
C59 H100 3.4170 no 1_556
C60 H10 3.3041 no .
C60 H15 3.0563 no 2_746
C60 H70 3.1878 no 1_556
C60 H79 3.5346 no 2_746
C60 H107 3.3447 no 2_645
C61 H11 3.3608 no 1_554
C61 H35 3.1779 no 2_745
C61 H54 3.4427 no .
C61 H82 3.1907 no 2_745
C61 H90 3.4544 no 1_554
C62 H29 3.3129 no .
C62 H68 3.2433 no 2_655
C62 H95 3.5800 no .
C63 H24 3.2066 no 2_756
C63 H29 3.5796 no .
C63 H48 3.4744 no .
C63 H51 3.4482 no 2_655
C63 H68 3.5431 no 2_655
C63 H95 3.3956 no .
C64 H33 2.9883 no .
C64 H38 3.5500 no 2_655
C64 H99 3.5595 no 1_455
C65 H27 3.2648 no 2_755
C65 H33 3.4729 no .
C65 H34 3.4582 no .
C65 H61 3.4475 no 1_554
C65 H76 3.1578 no 2_655
C66 H20 3.3136 no 1_655
C66 H26 3.5565 no 2_745
C66 H50 3.3012 no 2_746
C66 H104 3.5750 no 2_745
C67 H14 3.2364 no 1_455
C67 H16 3.3130 no 1_455
C67 H26 3.1046 no .
C67 H31 3.2657 no .
C67 H60 3.2301 no 1_554
C67 H111 2.9740 no 2_655
C67 H112 3.5216 no 2_655
C68 H25 3.5730 no 1_554
C69 H9 3.5078 no .
C69 H10 3.2937 no .
C69 H44 3.3877 no 2_746
C69 H79 3.1850 no 2_746
C69 H93 3.0495 no .
C70 H52 3.5402 no 1_656
C70 H96 3.5819 no .
C70 H97 3.4748 no .
C71 H7 3.3233 no 1_454
C71 H15 3.5989 no 1_454
C71 H55 2.9321 no 1_454
C71 H56 3.2620 no 1_454
C71 H58 3.0292 no 1_454
C71 H70 3.2855 no 2_654
C71 H102 2.9932 no 2_655
C72 H13 3.3274 no 2_746
C72 H19 3.3619 no 2_746
C72 H47 3.5251 no .
C72 H51 3.1666 no 1_656
C72 H57 3.1976 no 2_746
C73 H29 3.1169 no .
C73 H66 3.4397 no 1_556
C73 H68 3.3164 no 2_655
C73 H69 3.3786 no 1_556
C73 H85 3.5091 no 1_556
C74 H27 3.2299 no 2_755
C74 H33 3.4431 no .
C74 H34 3.2695 no .
C74 H38 3.4519 no 2_655
C74 H41 3.4199 no 2_655
C74 H104 3.5586 no .
C74 H106 3.1405 no .
C75 H16 3.2645 no 2_745
C75 H22 3.1972 no 1_455
C75 H53 3.2269 no .
C75 H54 3.5985 no .
C75 H81 3.4481 no 2_645
C75 H82 3.4463 no 2_745
C75 H104 3.0865 no 2_645
C76 H16 3.3783 no 2_745
C76 H35 3.2455 no 2_745
C76 H82 3.3832 no 2_745
C77 H65 3.4460 no 1_656
C78 H20 3.5075 no 1_655
C78 H21 3.4751 no 2_745
C78 H26 3.2674 no 2_745
C78 H41 3.1922 no 1_655
C78 H50 3.3986 no 2_746
C79 H8 3.5529 no 1_655
C79 H20 3.2847 no 1_655
C79 H50 3.3259 no 2_746
C79 H89 3.4856 no 1_554
C80 H32 3.4673 no 1_556
C81 H98 3.5687 no 1_556
C82 H24 3.3451 no 1_454
C82 H47 3.3248 no 1_454
C83 H48 3.4162 no .
C83 H101 3.5048 no .
C84 H16 3.5014 no 1_455
C84 H29 3.2409 no .
C84 H66 3.5109 no 1_556
C84 H69 3.4817 no 1_556
C85 H62 3.2358 no 1_554
C85 H90 2.8826 no 1_554
C85 H99 3.5579 no 2_745
C85 H110 3.4803 no .
C85 H112 3.2606 no .
C86 H67 3.0315 no 2_755
C86 H70 3.4949 no 2_755
C86 H107 3.2484 no 1_656
C86 H109 2.8320 no 1_656
C87 H33 3.2222 no .
C87 H34 3.5010 no .
C87 H38 3.2874 no 2_655
C87 H42 3.3987 no .
C87 H99 2.9303 no 1_455
C87 H106 2.9509 no .
C88 H96 2.9677 no .
C88 H97 3.4571 no .
C88 H109 2.7782 no 1_656
C89 H34 3.3943 no 1_556
C89 H39 3.1014 no 1_556
C89 H74 3.3496 no 1_556
C89 H105 3.3214 no 1_556
C90 H34 3.1792 no 1_556
C90 H39 3.0948 no 1_556
C91 H13 3.4200 no .
C92 H47 3.4980 no 1_454
C92 H87 3.1219 no 1_454
C92 H92 3.2791 no 1_454
C93 H20 3.4222 no 1_655
C93 H50 3.4424 no 2_746
C93 H59 3.4201 no 1_554
C93 H88 3.3139 no 1_554
C93 H89 3.4166 no 1_554
C94 H35 3.5919 no 2_745
C94 H56 3.0264 no 2_745
C95 H56 3.1305 no 2_745
C95 H101 3.4363 no 1_554
C95 H102 3.5642 no 1_554
C95 H107 3.2272 no 2_644
C96 H92 3.3534 no 1_454
C96 H113 3.5861 no 1_554
H2 H6 3.5483 no 1_556
H5 O5 2.7931 no .
H5 O8 2.7395 no .
H5 C38 3.1798 no .
H5 H9 3.0317 no .
H5 H10 3.1968 no .
H5 H49 3.5257 no 1_554
H5 H59 3.4076 no 1_554
H5 H93 2.6467 no .
H5 H114 2.9722 no .
H6 O1 2.7886 no 1_554
H6 O9 2.8622 no 1_554
H6 C25 3.2933 no 1_554
H6 H2 3.5483 no 1_554
H6 H11 2.7644 no 1_554
H6 H18 3.3624 no 1_554
H6 H54 3.0469 no .
H6 H90 2.7877 no 1_554
H6 H115 3.1211 no 1_554
H7 O10 2.7330 no 1_656
H7 O11 3.0294 no 1_656
H7 C35 3.4577 no 1_656
H7 C71 3.3233 no 1_656
H7 H8 2.5520 no 1_656
H7 H28 3.0661 no 1_556
H7 H58 3.5840 no .
H7 H109 2.9233 no 1_656
H7 H116 3.2066 no 1_656
H8 C23 3.2120 no 1_454
H8 C57 3.3805 no 1_454
H8 C79 3.5529 no 1_455
H8 H7 2.5520 no 1_454
H8 H15 2.8676 no 1_454
H8 H28 3.4205 no 1_455
H8 H33 3.4224 no .
H9 C1 3.5676 no .
H9 C69 3.5078 no .
H9 H5 3.0317 no .
H9 H23 2.9406 no .
H9 H37 3.5643 no .
H9 H43 3.1069 no 2_746
H9 H59 2.8072 no 1_554
H10 N14 3.3210 no .
H10 C1 3.0069 no .
H10 C38 3.3388 no .
H10 C60 3.3041 no .
H10 C69 3.2937 no .
H10 H5 3.1968 no .
H10 H23 3.5683 no .
H10 H63 2.8992 no .
H10 H93 2.3991 no .
H10 H96 3.5912 no 2_746
H10 H101 2.8991 no .
H10 H103 2.9429 no .
H11 C17 3.2981 no 1_556
H11 C61 3.3608 no 1_556
H11 H6 2.7644 no 1_556
H11 H17 2.7842 no 1_556
H11 H18 3.4983 no .
H11 H36 3.3118 no 2_746
H12 C38 2.8885 no .
H12 C44 3.5063 no 2_746
H12 H19 3.1885 no 2_746
H12 H47 3.5451 no .
H12 H51 3.0299 no 1_656
H12 H63 3.4380 no .
H12 H65 3.0246 no 1_656
H12 H92 2.8950 no .
H12 H93 2.4281 no .
H12 H94 2.8695 no .
H12 H95 3.2636 no 2_746
H12 H96 2.8779 no 2_746
H13 O3 3.4908 no 2_756
H13 C72 3.3274 no 2_756
H13 C91 3.4200 no .
H13 H24 2.5617 no 2_756
H13 H63 3.5630 no .
H13 H64 2.5624 no .
H13 H75 2.9244 no 2_756
H13 H83 3.3516 no 2_655
H14 O4 2.7565 no 1_655
H14 O6 2.8161 no 1_655
H14 C67 3.2364 no 1_655
H14 H30 2.9351 no 1_655
H14 H42 3.4130 no 1_655
H14 H66 3.5386 no 1_656
H14 H72 2.9582 no 1_656
H14 H106 2.7450 no 1_655
H14 H113 2.7891 no 1_655
H15 O10 3.0005 no 1_656
H15 C35 3.4255 no 1_656
H15 C49 3.1780 no 2_756
H15 C60 3.0563 no 2_756
H15 C71 3.5989 no 1_656
H15 H8 2.8676 no 1_656
H15 H58 3.3917 no .
H15 H84 2.4574 no 2_756
H15 H102 3.0270 no 2_756
H15 H103 2.6131 no 2_756
H15 H109 3.2331 no 1_656
H16 O6 2.7583 no 1_655
H16 C67 3.3130 no 1_655
H16 C75 3.2645 no 2_755
H16 C76 3.3783 no 2_755
H16 C84 3.5014 no 1_655
H16 H30 2.8918 no 1_655
H16 H86 2.6277 no 2_755
H16 H106 2.9901 no 1_655
H16 H111 3.2628 no 2_755
H16 H112 2.8214 no 2_755
H17 O1 2.8012 no 1_554
H17 C25 3.3621 no 1_554
H17 C39 3.0714 no 2_745
H17 C50 3.4693 no 1_554
H17 H11 2.7842 no 1_554
H17 H35 2.5069 no 2_745
H17 H36 2.7977 no 2_745
H17 H82 2.7474 no 2_745
H17 H90 3.1910 no 1_554
H17 H91 3.3888 no 1_554
H18 O12 3.2838 no 1_556
H18 C24 3.5705 no 1_556
H18 H6 3.3624 no 1_556
H18 H11 3.4983 no .
H18 H68 3.4692 no 2_655
H18 H71 3.4971 no 2_655
H18 H95 3.0756 no .
H18 H97 3.5807 no .
H18 H108 3.5566 no 1_556
H19 C44 3.0006 no .
H19 C51 3.5322 no 2_756
H19 C72 3.3619 no 2_756
H19 H12 3.1885 no 2_756
H19 H24 2.8243 no 2_756
H19 H48 3.0791 no .
H19 H51 3.3935 no 2_655
H19 H57 3.4187 no .
H19 H64 3.4549 no .
H19 H95 2.6620 no .
H19 H96 2.8603 no .
H19 H97 2.9735 no .
H20 C42 3.5775 no 1_455
H20 C66 3.3136 no 1_455
H20 C78 3.5075 no 1_455
H20 C79 3.2847 no 1_455
H20 C93 3.4222 no 1_455
H20 H33 3.3545 no .
H20 H45 3.2603 no 1_454
H20 H99 3.4692 no 1_455
H20 H100 3.3379 no 1_455
H21 O7 3.2339 no 2_755
H21 C78 3.4751 no 2_755
H21 H27 2.7472 no 2_755
H21 H61 2.9251 no 1_554
H21 H73 2.9489 no 2_755
H21 H76 3.2515 no 2_655
H22 C75 3.1972 no 1_655
H22 H26 3.2286 no 2_745
H22 H33 3.2408 no 1_655
H22 H41 3.3505 no 1_655
H22 H104 3.0082 no 2_745
H22 H110 2.7825 no 1_655
H22 H111 2.9327 no 1_655
H22 H112 3.3777 no 1_655
H23 O5 2.6421 no .
H23 C32 3.5446 no 2_746
H23 C38 3.0189 no .
H23 C56 3.2666 no 2_746
H23 H9 2.9406 no .
H23 H10 3.5683 no .
H23 H43 2.8931 no 2_746
H23 H44 2.7536 no 2_746
H23 H79 2.5813 no 2_746
H23 H93 2.6774 no .
H23 H94 3.2735 no .
H24 C53 3.0850 no 2_746
H24 C63 3.2066 no 2_746
H24 C82 3.3451 no 1_656
H24 H13 2.5617 no 2_746
H24 H19 2.8243 no 2_746
H24 H51 2.5561 no 1_656
H24 H52 3.3058 no 1_656
H24 H57 3.4973 no 2_746
H24 H83 3.5067 no 1_656
H25 C68 3.5730 no 1_556
H25 H29 3.4957 no .
H25 H55 3.5602 no 1_455
H25 H66 2.7681 no 1_556
H25 H68 3.5486 no 2_655
H25 H69 3.0008 no 1_556
H25 H85 2.6912 no 1_556
H25 H108 3.0064 no 1_556
H26 C66 3.5565 no 2_755
H26 C67 3.1046 no .
H26 C78 3.2674 no 2_755
H26 H22 3.2286 no 2_755
H26 H27 2.6714 no 2_755
H26 H34 3.5042 no .
H26 H41 3.2361 no 2_655
H26 H61 3.4670 no 1_554
H26 H104 2.8024 no .
H26 H105 3.2707 no .
H26 H106 2.7482 no .
H27 C55 3.1981 no 1_655
H27 C65 3.2648 no 2_745
H27 C74 3.2299 no 2_745
H27 H21 2.7472 no 2_745
H27 H26 2.6714 no 2_745
H27 H41 2.4594 no 1_655
H27 H42 3.1194 no 1_655
H28 O3 3.0442 no 1_554
H28 N13 3.3890 no 1_554
H28 C20 3.2578 no 1_554
H28 C23 3.3791 no 1_554
H28 H7 3.0661 no 1_554
H28 H8 3.4205 no 1_655
H28 H89 2.9687 no 1_554
H29 C26 3.5055 no .
H29 C62 3.3129 no .
H29 C63 3.5796 no .
H29 C73 3.1169 no .
H29 C84 3.2409 no .
H29 H25 3.4957 no .
H29 H30 3.5767 no .
H29 H69 3.0892 no 1_556
H29 H101 3.1221 no .
H30 C54 3.5056 no 1_455
H30 C58 3.5162 no 1_455
H30 H14 2.9351 no 1_455
H30 H16 2.8918 no 1_455
H30 H29 3.5767 no .
H30 H66 2.9551 no 1_556
H30 H69 3.1299 no 1_556
H31 C52 3.0188 no 1_455
H31 C54 3.4336 no 1_455
H31 C58 3.4945 no 1_455
H31 C67 3.2657 no .
H31 H38 3.4892 no 2_655
H31 H42 3.2655 no .
H31 H99 2.2624 no 1_455
H31 H100 3.0057 no 1_455
H31 H104 3.4634 no .
H31 H106 2.3679 no .
H32 C80 3.4673 no 1_554
H32 H39 3.0191 no .
H32 H40 3.3745 no .
H32 H59 2.8530 no 1_554
H32 H62 3.4181 no 1_554
H32 H88 2.5765 no 1_554
H32 H89 2.8761 no 1_554
H33 C35 3.0262 no .
H33 C48 3.2799 no .
H33 C64 2.9883 no .
H33 C65 3.4729 no .
H33 C74 3.4431 no .
H33 C87 3.2222 no .
H33 H8 3.4224 no .
H33 H20 3.3545 no .
H33 H22 3.2408 no 1_455
H33 H110 3.2894 no .
H34 C65 3.4582 no .
H34 C74 3.2695 no .
H34 C87 3.5010 no .
H34 C89 3.3943 no 1_554
H34 C90 3.1792 no 1_554
H34 H26 3.5042 no .
H34 H60 2.9003 no 1_554
H34 H61 3.2125 no 1_554
H34 H62 2.5951 no 1_554
H35 C61 3.1779 no 2_755
H35 C76 3.2455 no 2_755
H35 C94 3.5919 no 2_755
H35 H17 2.5069 no 2_755
H35 H67 2.6922 no 2_755
H35 H86 2.4911 no 2_755
H36 O1 3.1064 no 2_756
H36 C27 3.1912 no 2_756
H36 C30 3.0942 no 2_756
H36 C50 3.2492 no 2_756
H36 H11 3.3118 no 2_756
H36 H17 2.7977 no 2_755
H36 H67 3.3938 no 2_755
H36 H75 2.8771 no 2_756
H36 H91 3.4217 no 2_756
H37 C56 3.1307 no 2_746
H37 C59 3.1651 no 2_746
H37 H9 3.5643 no .
H37 H43 3.2249 no 2_746
H37 H44 2.6493 no 2_746
H37 H45 3.5212 no 2_746
H37 H46 2.5057 no 2_746
H38 C64 3.5500 no 2_645
H38 C74 3.4519 no 2_645
H38 C87 3.2874 no 2_645
H38 H31 3.4892 no 2_645
H38 H44 3.5109 no 2_746
H38 H46 3.0861 no 2_746
H38 H98 3.5963 no 2_745
H38 H99 3.0895 no 2_745
H39 C89 3.1014 no 1_554
H39 C90 3.0948 no 1_554
H39 H32 3.0191 no .
H39 H46 3.5235 no 2_746
H39 H59 2.8180 no 1_554
H39 H60 3.0917 no 1_554
H39 H62 2.3223 no 1_554
H39 H89 3.5045 no 1_554
H39 H90 2.9386 no 1_554
H40 C25 2.8128 no 1_554
H40 C52 3.0996 no 2_745
H40 C59 3.4456 no 2_746
H40 H32 3.3745 no .
H40 H46 2.4885 no 2_746
H40 H62 3.5958 no 1_554
H40 H89 2.8918 no 1_554
H40 H90 2.3530 no 1_554
H40 H91 2.7375 no 1_554
H40 H98 2.4220 no 2_745
H40 H99 2.9365 no 2_745
H41 O7 3.1656 no 1_455
H41 C74 3.4199 no 2_645
H41 C78 3.1922 no 1_455
H41 H22 3.3505 no 1_455
H41 H26 3.2361 no 2_645
H41 H27 2.4594 no 1_455
H42 O7 2.8107 no 1_455
H42 C34 3.4858 no 1_455
H42 C87 3.3987 no .
H42 H14 3.4130 no 1_455
H42 H27 3.1194 no 1_455
H42 H31 3.2655 no .
H43 O5 3.1611 no 2_756
H43 C19 3.2323 no 2_756
H43 C41 3.1087 no 2_756
H43 C42 3.1174 no 2_756
H43 H9 3.1069 no 2_756
H43 H23 2.8931 no 2_756
H43 H37 3.2249 no 2_756
H43 H73 2.9305 no 2_756
H44 C45 3.4856 no 2_756
H44 C49 3.3405 no 2_756
H44 C69 3.3877 no 2_756
H44 H23 2.7536 no 2_756
H44 H37 2.6493 no 2_756
H44 H38 3.5109 no 2_756
H44 H84 2.4970 no 2_756
H45 C52 3.2461 no 1_556
H45 H20 3.2603 no 1_656
H45 H37 3.5212 no 2_756
H45 H98 2.9755 no 1_556
H45 H99 3.4561 no 1_556
H45 H100 2.8110 no 1_556
H46 C45 3.0002 no 2_756
H46 C46 3.0836 no 2_756
H46 C52 3.2717 no 1_556
H46 H37 2.5057 no 2_756
H46 H38 3.0861 no 2_756
H46 H39 3.5235 no 2_756
H46 H40 2.4885 no 2_756
H46 H98 2.6224 no 1_556
H46 H99 3.4283 no 1_556
H46 H100 3.2889 no 1_556
H47 C51 3.4126 no .
H47 C72 3.5251 no .
H47 C82 3.3248 no 1_656
H47 C92 3.4980 no 1_656
H47 H12 3.5451 no .
H47 H51 3.5728 no 1_656
H47 H52 2.5926 no 1_656
H47 H65 3.0821 no 1_656
H47 H109 3.2986 no 1_656
H48 C43 3.5193 no .
H48 C44 3.3783 no .
H48 C50 3.4830 no .
H48 C63 3.4744 no .
H48 C83 3.4162 no .
H48 H19 3.0791 no .
H48 H96 3.1439 no .
H48 H97 2.7520 no .
H49 O2 2.9139 no 1_556
H49 C18 3.4389 no 1_556
H49 H5 3.5257 no 1_556
H49 H98 3.0916 no 1_556
H49 H100 3.3478 no 1_556
H49 H105 3.5654 no 1_556
H50 C41 3.5570 no 2_756
H50 C42 3.5764 no 2_756
H50 C66 3.3012 no 2_756
H50 C78 3.3986 no 2_756
H50 C79 3.3259 no 2_756
H50 C93 3.4424 no 2_756
H51 O3 3.5646 no 1_454
H51 C51 3.4344 no 1_454
H51 C63 3.4482 no 2_645
H51 C72 3.1666 no 1_454
H51 H12 3.0299 no 1_454
H51 H19 3.3935 no 2_645
H51 H24 2.5561 no 1_454
H51 H47 3.5728 no 1_454
H52 O3 3.4393 no 1_454
H52 C70 3.5402 no 1_454
H52 H24 3.3058 no 1_454
H52 H47 2.5926 no 1_454
H52 H55 3.2398 no 1_454
H53 C52 3.5176 no 2_745
H53 C75 3.2269 no .
H53 H90 3.2505 no 1_554
H53 H98 3.4283 no 2_745
H53 H99 2.8472 no 2_745
H53 H110 3.0478 no .
H53 H112 2.5496 no .
H54 N1 3.2991 no .
H54 C17 3.0007 no .
H54 C25 3.1550 no 1_554
H54 C61 3.4427 no .
H54 C75 3.5985 no .
H54 H6 3.0469 no .
H54 H62 2.9606 no 1_554
H54 H90 2.2192 no 1_554
H54 H91 3.4344 no 1_554
H54 H110 3.2420 no .
H54 H112 3.1411 no .
H55 C71 2.9321 no 1_656
H55 H25 3.5602 no 1_655
H55 H52 3.2398 no 1_656
H55 H66 3.2288 no 1_656
H55 H67 3.2726 no 2_755
H55 H107 2.9128 no 1_656
H55 H108 2.9673 no 1_656
H55 H109 2.4419 no 1_656
H56 C71 3.2620 no 1_656
H56 C94 3.0264 no 2_755
H56 C95 3.1305 no 2_755
H56 H67 2.3687 no 2_755
H56 H68 3.2857 no 2_755
H56 H69 3.3895 no 2_755
H56 H70 2.5938 no 2_755
H56 H107 2.8443 no 1_656
H56 H109 2.8594 no 1_656
H57 C30 3.4176 no 2_756
H57 C43 3.5087 no 2_756
H57 C44 3.4234 no .
H57 C51 3.2408 no 2_756
H57 C72 3.1976 no 2_756
H57 H19 3.4187 no .
H57 H24 3.4973 no 2_756
H57 H96 2.6110 no .
H57 H97 3.4225 no .
H57 H103 3.5664 no 2_756
H57 H109 3.5651 no 1_656
H58 C23 3.3979 no .
H58 C44 3.1623 no .
H58 C57 3.2735 no .
H58 C71 3.0292 no 1_656
H58 H7 3.5840 no .
H58 H15 3.3917 no .
H58 H96 2.5693 no .
H58 H97 3.0032 no .
H58 H103 2.9801 no 2_756
H58 H107 3.2344 no 1_656
H58 H109 2.1240 no 1_656
H59 C42 3.3696 no 1_556
H59 C93 3.4201 no 1_556
H59 H5 3.4076 no 1_556
H59 H9 2.8072 no 1_556
H59 H32 2.8530 no 1_556
H59 H39 2.8180 no 1_556
H59 H74 3.2554 no 1_556
H60 N14 3.5875 no 1_556
H60 C67 3.2301 no 1_556
H60 H34 2.9003 no 1_556
H60 H39 3.0917 no 1_556
H60 H74 2.6794 no 1_556
H60 H104 3.3437 no 1_556
H60 H105 2.3766 no 1_556
H61 O12 3.4718 no 1_556
H61 C65 3.4475 no 1_556
H61 H21 2.9251 no 1_556
H61 H26 3.4670 no 1_556
H61 H34 3.2125 no 1_556
H61 H73 3.1284 no 2_756
H62 O12 3.5606 no 1_556
H62 C37 3.3327 no 1_556
H62 C46 3.1559 no 1_556
H62 C85 3.2358 no 1_556
H62 H32 3.4181 no 1_556
H62 H34 2.5951 no 1_556
H62 H39 2.3223 no 1_556
H62 H40 3.5958 no 1_556
H62 H54 2.9606 no 1_556
H63 O2 3.0073 no .
H63 C43 3.0510 no .
H63 C51 3.4060 no .
H63 H10 2.8992 no .
H63 H12 3.4380 no .
H63 H13 3.5630 no .
H63 H65 3.5555 no 1_656
H64 O2 2.9877 no .
H64 C53 3.1673 no .
H64 H13 2.5624 no .
H64 H19 3.4549 no .
H64 H75 2.9887 no 2_756
H65 C38 3.3107 no 1_454
H65 C77 3.4460 no 1_454
H65 H12 3.0246 no 1_454
H65 H47 3.0821 no 1_454
H65 H63 3.5555 no 1_454
H65 H87 2.5311 no 1_454
H65 H92 2.4564 no 1_454
H65 H93 3.5158 no 1_454
H65 H114 3.5252 no 1_454
H66 C73 3.4397 no 1_554
H66 C84 3.5109 no 1_554
H66 H14 3.5386 no 1_454
H66 H25 2.7681 no 1_554
H66 H30 2.9551 no 1_554
H66 H55 3.2288 no 1_454
H66 H87 2.8752 no 1_454
H67 C39 3.1506 no 2_745
H67 C86 3.0315 no 2_745
H67 H35 2.6922 no 2_745
H67 H36 3.3938 no 2_745
H67 H55 3.2726 no 2_745
H67 H56 2.3687 no 2_745
H68 C62 3.2433 no 2_645
H68 C63 3.5431 no 2_645
H68 C73 3.3164 no 2_645
H68 H18 3.4692 no 2_645
H68 H25 3.5486 no 2_645
H68 H56 3.2857 no 2_745
H68 H107 3.5583 no 2_644
H69 C73 3.3786 no 1_554
H69 C84 3.4817 no 1_554
H69 H25 3.0008 no 1_554
H69 H29 3.0892 no 1_554
H69 H30 3.1299 no 1_554
H69 H56 3.3895 no 2_745
H69 H101 3.1680 no 1_554
H69 H113 3.4990 no 1_554
H70 C60 3.1878 no 1_554
H70 C71 3.2855 no 2_644
H70 C86 3.4949 no 2_745
H70 H56 2.5938 no 2_745
H70 H78 3.4868 no 2_644
H70 H101 2.8643 no 1_554
H70 H102 2.7308 no 1_554
H70 H103 3.5227 no 1_554
H70 H107 2.3483 no 2_644
H70 H109 3.5626 no 2_644
H70 H113 3.3961 no 1_554
H71 H18 3.4971 no 2_645
H71 H92 3.1633 no 1_454
H71 H94 3.5165 no 1_454
H71 H107 3.5937 no 2_644
H72 O4 3.4179 no 1_554
H72 O7 2.8504 no 1_454
H72 N16 3.4727 no 1_454
H72 C34 3.1914 no 1_454
H72 C54 3.3839 no 1_454
H72 H14 2.9582 no 1_454
H72 H92 3.1770 no 1_454
H72 H113 2.7556 no 1_554
H73 C29 3.5491 no 2_746
H73 H21 2.9489 no 2_745
H73 H43 2.9305 no 2_746
H73 H61 3.1284 no 2_746
H73 H77 2.6403 no 2_746
H74 C89 3.3496 no 1_554
H74 H59 3.2554 no 1_554
H74 H60 2.6794 no 1_554
H75 H13 2.9244 no 2_746
H75 H36 2.8771 no 2_746
H75 H64 2.9887 no 2_746
H75 H80 2.7485 no 2_746
H76 O7 2.8898 no 1_455
H76 C48 3.2487 no 2_645
H76 C65 3.1578 no 2_645
H76 H21 3.2515 no 2_645
H76 H78 3.1987 no 2_645
H77 O5 3.5893 no 2_756
H77 O12 2.7315 no 1_556
H77 C19 3.4784 no 2_756
H77 C38 3.4492 no 2_756
H77 H73 2.6403 no 2_756
H77 H94 2.6580 no 2_756
H78 H70 3.4868 no 2_654
H78 H76 3.1987 no 2_655
H78 H102 2.7218 no 2_655
H79 O5 3.4534 no 2_756
H79 C38 3.0944 no 2_756
H79 C49 3.3906 no 2_756
H79 C60 3.5346 no 2_756
H79 C69 3.1850 no 2_756
H79 H23 2.5813 no 2_756
H79 H84 2.9250 no 2_756
H79 H93 3.0535 no 2_756
H79 H94 2.5446 no 2_756
H79 H103 2.8634 no 2_756
H80 O1 3.4229 no 2_756
H80 O2 2.7533 no .
H80 C25 3.1654 no 2_756
H80 C27 3.4954 no 2_756
H80 H75 2.7485 no 2_756
H80 H91 2.3091 no 2_756
H81 O3 3.5717 no 2_756
H81 C75 3.4481 no 2_655
H81 H83 3.1575 no 2_655
H81 H111 2.5160 no 2_655
H82 O1 3.5806 no 2_756
H82 C25 3.2165 no 2_756
H82 C61 3.1907 no 2_755
H82 C75 3.4463 no 2_755
H82 C76 3.3832 no 2_755
H82 H17 2.7474 no 2_755
H82 H86 2.9729 no 2_755
H82 H90 3.2722 no 2_756
H82 H91 2.5077 no 2_756
H82 H112 2.7431 no 2_755
H83 O3 2.8840 no 1_454
H83 C26 3.3345 no 2_645
H83 C53 3.2535 no 2_645
H83 H13 3.3516 no 2_645
H83 H24 3.5067 no 1_454
H83 H81 3.1575 no 2_645
H84 C32 3.5666 no 2_746
H84 C56 3.4189 no 2_746
H84 C57 3.2442 no 2_746
H84 H15 2.4574 no 2_746
H84 H44 2.4970 no 2_746
H84 H79 2.9250 no 2_746
H85 C73 3.5091 no 1_554
H85 H25 2.6912 no 1_554
H86 C39 3.4247 no 2_745
H86 C58 3.4071 no 2_745
H86 H16 2.6277 no 2_745
H86 H35 2.4911 no 2_745
H86 H82 2.9729 no 2_745
H87 C92 3.1219 no 1_656
H87 H65 2.5311 no 1_656
H87 H66 2.8752 no 1_656
H88 C93 3.3139 no 1_556
H88 H32 2.5765 no 1_556
H89 C46 3.5985 no 1_556
H89 C79 3.4856 no 1_556
H89 C93 3.4166 no 1_556
H89 H28 2.9687 no 1_556
H89 H32 2.8761 no 1_556
H89 H39 3.5045 no 1_556
H89 H40 2.8918 no 1_556
H89 H98 3.3630 no 2_746
H90 C17 3.2177 no 1_556
H90 C46 2.8694 no 1_556
H90 C61 3.4544 no 1_556
H90 C85 2.8826 no 1_556
H90 H6 2.7877 no 1_556
H90 H17 3.1910 no 1_556
H90 H39 2.9386 no 1_556
H90 H40 2.3530 no 1_556
H90 H53 3.2505 no 1_556
H90 H54 2.2192 no 1_556
H90 H82 3.2722 no 2_746
H90 H98 3.1218 no 2_746
H91 C33 3.0276 no 2_746
H91 C40 2.9338 no 2_746
H91 C46 3.5869 no 1_556
H91 C52 2.8969 no 2_746
H91 H17 3.3888 no 1_556
H91 H36 3.4217 no 2_746
H91 H40 2.7375 no 1_556
H91 H54 3.4344 no 1_556
H91 H80 2.3091 no 2_746
H91 H82 2.5077 no 2_746
H91 H98 2.1875 no 2_746
H91 H99 3.4125 no 2_746
H91 H100 3.5988 no 2_746
H92 C92 3.2791 no 1_656
H92 C96 3.3534 no 1_656
H92 H12 2.8950 no .
H92 H65 2.4564 no 1_656
H92 H71 3.1633 no 1_656
H92 H72 3.1770 no 1_656
H93 C1 2.9985 no .
H93 C43 2.9887 no .
H93 C51 3.0225 no .
H93 C69 3.0495 no .
H93 H5 2.6467 no .
H93 H10 2.3991 no .
H93 H12 2.4281 no .
H93 H23 2.6774 no .
H93 H65 3.5158 no 1_656
H93 H79 3.0535 no 2_746
H93 H95 3.4438 no 2_746
H93 H96 3.3810 no 2_746
H94 C29 3.2995 no 2_746
H94 C32 3.0467 no 2_746
H94 C44 2.8518 no 2_746
H94 H12 2.8695 no .
H94 H23 3.2735 no .
H94 H71 3.5165 no 1_656
H94 H77 2.6580 no 2_746
H94 H79 2.5446 no 2_746
H94 H95 2.3462 no 2_746
H94 H96 2.9663 no 2_746
H95 O12 3.3992 no 1_556
H95 C38 3.2484 no 2_756
H95 C62 3.5800 no .
H95 C63 3.3956 no .
H95 H12 3.2636 no 2_756
H95 H18 3.0756 no .
H95 H19 2.6620 no .
H95 H93 3.4438 no 2_756
H95 H94 2.3462 no 2_756
H96 C51 3.1862 no 2_756
H96 C70 3.5819 no .
H96 C88 2.9677 no .
H96 H10 3.5912 no 2_756
H96 H12 2.8779 no 2_756
H96 H19 2.8603 no .
H96 H48 3.1439 no .
H96 H57 2.6110 no .
H96 H58 2.5693 no .
H96 H93 3.3810 no 2_756
H96 H94 2.9663 no 2_756
H96 H103 3.0285 no 2_756
H97 C70 3.4748 no .
H97 C88 3.4571 no .
H97 H18 3.5807 no .
H97 H19 2.9735 no .
H97 H48 2.7520 no .
H97 H57 3.4225 no .
H97 H58 3.0032 no .
H98 C25 3.0034 no 2_756
H98 C46 3.2753 no 2_755
H98 C59 3.1435 no 1_554
H98 C81 3.5687 no 1_554
H98 H38 3.5963 no 2_755
H98 H40 2.4220 no 2_755
H98 H45 2.9755 no 1_554
H98 H46 2.6224 no 1_554
H98 H49 3.0916 no 1_554
H98 H53 3.4283 no 2_755
H98 H89 3.3630 no 2_756
H98 H90 3.1218 no 2_756
H98 H91 2.1875 no 2_756
H99 C46 3.4513 no 2_755
H99 C64 3.5595 no 1_655
H99 C85 3.5579 no 2_755
H99 C87 2.9303 no 1_655
H99 H20 3.4692 no 1_655
H99 H31 2.2624 no 1_655
H99 H38 3.0895 no 2_755
H99 H40 2.9365 no 2_755
H99 H45 3.4561 no 1_554
H99 H46 3.4283 no 1_554
H99 H53 2.8472 no 2_755
H99 H91 3.4125 no 2_756
H99 H112 3.1463 no 2_755
H100 C59 3.4170 no 1_554
H100 H20 3.3379 no 1_655
H100 H31 3.0057 no 1_655
H100 H45 2.8110 no 1_554
H100 H46 3.2889 no 1_554
H100 H49 3.3478 no 1_554
H100 H91 3.5988 no 2_756
H101 C43 3.3988 no .
H101 C83 3.5048 no .
H101 C95 3.4363 no 1_556
H101 H10 2.8991 no .
H101 H29 3.1221 no .
H101 H69 3.1680 no 1_556
H101 H70 2.8643 no 1_556
H102 O10 2.9689 no 2_645
H102 C31 3.1980 no 2_645
H102 C71 2.9932 no 2_645
H102 C95 3.5642 no 1_556
H102 H15 3.0270 no 2_746
H102 H70 2.7308 no 1_556
H102 H78 2.7218 no 2_645
H102 H107 2.5452 no 2_645
H102 H109 3.1170 no 2_645
H103 C32 3.3569 no 2_746
H103 C43 3.3791 no .
H103 C57 3.1360 no 2_746
H103 H10 2.9429 no .
H103 H15 2.6131 no 2_746
H103 H57 3.5664 no 2_746
H103 H58 2.9801 no 2_746
H103 H70 3.5227 no 1_556
H103 H79 2.8634 no 2_746
H103 H96 3.0285 no 2_746
H103 H107 3.4126 no 2_645
H103 H109 3.3546 no 2_645
H104 C66 3.5750 no 2_755
H104 C74 3.5586 no .
H104 C75 3.0865 no 2_655
H104 H22 3.0082 no 2_755
H104 H26 2.8024 no .
H104 H31 3.4634 no .
H104 H60 3.3437 no 1_554
H104 H110 3.5769 no 2_655
H104 H111 2.3394 no 2_655
H104 H112 3.0330 no 2_655
H105 C89 3.3214 no 1_554
H105 H26 3.2707 no .
H105 H49 3.5654 no 1_554
H105 H60 2.3766 no 1_554
H106 C54 3.0754 no 1_455
H106 C58 3.1650 no 1_455
H106 C74 3.1405 no .
H106 C87 2.9509 no .
H106 H14 2.7450 no 1_455
H106 H16 2.9901 no 1_455
H106 H26 2.7482 no .
H106 H31 2.3679 no .
H106 H111 3.3174 no 2_655
H106 H112 3.4240 no 2_655
H107 C60 3.3447 no 2_655
H107 C86 3.2484 no 1_454
H107 C95 3.2272 no 2_654
H107 H55 2.9128 no 1_454
H107 H56 2.8443 no 1_454
H107 H58 3.2344 no 1_454
H107 H68 3.5583 no 2_654
H107 H70 2.3483 no 2_654
H107 H71 3.5937 no 2_654
H107 H102 2.5452 no 2_655
H107 H103 3.4126 no 2_655
H108 H18 3.5566 no 1_554
H108 H25 3.0064 no 1_554
H108 H55 2.9673 no 1_454
H109 C23 3.3133 no 1_454
H109 C57 3.4914 no 1_454
H109 C86 2.8320 no 1_454
H109 C88 2.7782 no 1_454
H109 H7 2.9233 no 1_454
H109 H15 3.2331 no 1_454
H109 H47 3.2986 no 1_454
H109 H55 2.4419 no 1_454
H109 H56 2.8594 no 1_454
H109 H57 3.5651 no 1_454
H109 H58 2.1240 no 1_454
H109 H70 3.5626 no 2_654
H109 H102 3.1170 no 2_655
H109 H103 3.3546 no 2_655
H110 C85 3.4803 no .
H110 H22 2.7825 no 1_455
H110 H33 3.2894 no .
H110 H53 3.0478 no .
H110 H54 3.2420 no .
H110 H104 3.5769 no 2_645
H111 O6 2.9351 no 2_645
H111 C36 3.1115 no 2_645
H111 C67 2.9740 no 2_645
H111 H16 3.2628 no 2_745
H111 H22 2.9327 no 1_455
H111 H81 2.5160 no 2_645
H111 H104 2.3394 no 2_645
H111 H106 3.3174 no 2_645
H112 C40 3.3532 no 2_745
H112 C58 3.2977 no 2_745
H112 C67 3.5216 no 2_645
H112 C85 3.2606 no .
H112 H16 2.8214 no 2_745
H112 H22 3.3777 no 1_455
H112 H53 2.5496 no .
H112 H54 3.1411 no .
H112 H82 2.7431 no 2_745
H112 H99 3.1463 no 2_745
H112 H104 3.0330 no 2_645
H112 H106 3.4240 no 2_645
H113 O7 2.7014 no 1_455
H113 C96 3.5861 no 1_556
H113 H14 2.7891 no 1_455
H113 H69 3.4990 no 1_556
H113 H70 3.3961 no 1_556
H113 H72 2.7556 no 1_556
H114 O2 3.4106 no .
H114 H5 2.9722 no .
H114 H65 3.5252 no 1_656
H115 O12 3.4042 no 1_556
H115 H6 3.1211 no 1_556
H116 O3 3.3641 no 1_454
H116 H7 3.2066 no 1_454

loop_
_geom_hbond_atom_site_label_D
_geom_hbond_atom_site_label_H
_geom_hbond_atom_site_label_A
_geom_hbond_distance_DA
_geom_hbond_distance_DH
_geom_hbond_distance_HA
_geom_hbond_angle_DHA
_geom_hbond_publ_flag
O8 H114 N16 2.830(7) 0.820 2.114 145.7 no
O9 H115 N13 2.822(7) 0.820 2.154 138.6 no
O11 H116 N1 2.781(7) 0.820 2.040 150.1 no
N1 H1 O10 2.687(7) 0.930 2.338 101.8 no
N1 H1 O11 2.781(7) 0.930 1.936 150.0 no
N13 H2 O1 2.722(7) 0.930 2.328 105.1 no
N13 H2 O9 2.822(7) 0.930 2.003 145.9 no
N14 H3 O4 2.792(7) 0.930 1.949 149.7 no
N14 H3 O6 2.708(7) 0.930 2.351 102.4 no
N16 H4 O5 2.711(7) 0.930 2.351 102.7 no
N16 H4 O8 2.830(7) 0.930 2.024 143.9 no

loop_
_geom_torsion_atom_site_label_1
_geom_torsion_atom_site_label_2
_geom_torsion_atom_site_label_3
_geom_torsion_atom_site_label_4
_geom_torsion
_geom_torsion_publ_flag
C25 O1 C27 C20 -67.7(6) no
C25 O1 C27 C30 170.8(5) no
C38 O5 C19 C34 -66.0(6) no
C38 O5 C19 C41 170.8(5) no
C67 O6 C36 C18 -67.8(7) no
C67 O6 C36 C26 171.6(5) no
C71 O10 C31 C24 -72.7(6) no
C71 O10 C31 C48 166.5(5) no
C17 N1 C24 O12 -4.5(10) no
C17 N1 C24 C31 176.3(5) no
C24 N1 C17 C61 179.6(6) no
C20 N13 C23 C57 173.0(6) no
C23 N13 C20 O3 3.4(10) no
C23 N13 C20 C27 -175.6(5) no
C1 N14 C18 O2 -0.1(10) no
C1 N14 C18 C36 178.6(5) no
C18 N14 C1 C69 176.3(6) no
C34 N16 C54 C58 176.7(6) no
C54 N16 C34 O7 -5.9(10) no
C54 N16 C34 C19 179.4(5) no
N14 C1 C69 C49 -3.5(11) no
N1 C17 C61 C76 -7.3(11) no
O2 C18 C36 O6 150.3(6) no
O2 C18 C36 C26 -88.3(7) no
N14 C18 C36 O6 -28.5(8) no
N14 C18 C36 C26 92.9(6) no
O5 C19 C34 O7 151.6(6) no
O5 C19 C34 N16 -33.5(8) no
O5 C19 C41 C42 4.0(9) no
O5 C19 C41 C78 -175.9(5) no
C34 C19 C41 C42 -118.9(7) no
C34 C19 C41 C78 61.2(8) no
C41 C19 C34 O7 -85.6(8) no
C41 C19 C34 N16 89.4(7) no
O3 C20 C27 O1 150.9(6) no
O3 C20 C27 C30 -87.8(7) no
N13 C20 C27 O1 -30.1(8) no
N13 C20 C27 C30 91.3(7) no
C28 C22 C45 C46 -178.6(5) no
C45 C22 C28 O4 174.4(5) no
C45 C22 C28 C49 50.7(7) no
C28 C22 C55 C37 177.8(5) no
C55 C22 C28 O4 -62.8(7) no
C55 C22 C28 C49 173.5(5) no
C45 C22 C55 C37 -57.2(7) no
C55 C22 C45 C46 58.8(7) no
N13 C23 C57 C32 -3.6(11) no
O12 C24 C31 O10 156.7(6) no
O12 C24 C31 C48 -83.5(7) no
N1 C24 C31 O10 -24.1(8) no
N1 C24 C31 C48 95.7(6) no
C36 C26 C53 C63 -178.6(6) no
C53 C26 C36 O6 -166.2(6) no
C53 C26 C36 C18 71.7(8) no
C36 C26 C84 C73 179.4(6) no
C84 C26 C36 O6 11.7(9) no
C84 C26 C36 C18 -110.4(7) no
C53 C26 C84 C73 -2.7(10) no
C84 C26 C53 C63 3.5(11) no
O1 C27 C30 C50 10.3(9) no
O1 C27 C30 C72 -172.9(5) no
C20 C27 C30 C50 -112.9(7) no
C20 C27 C30 C72 63.9(8) no
O4 C28 C49 C60 47.2(7) no
O4 C28 C49 C69 -80.5(6) no
C22 C28 C49 C60 171.7(5) no
C22 C28 C49 C69 44.0(8) no
O9 C29 C32 C44 51.9(7) no
O9 C29 C32 C57 -77.2(6) no
O9 C29 C80 C56 175.4(4) no
O9 C29 C80 C90 -59.5(7) no
C32 C29 C80 C56 48.5(8) no
C32 C29 C80 C90 173.7(5) no
C80 C29 C32 C44 178.9(5) no
C80 C29 C32 C57 49.8(8) no
C27 C30 C50 C83 178.2(6) no
C27 C30 C72 C51 -178.3(6) no
C50 C30 C72 C51 -1.3(9) no
C72 C30 C50 C83 1.3(10) no
O10 C31 C48 C35 16.1(8) no
O10 C31 C48 C65 -166.9(5) no
C24 C31 C48 C35 -104.2(7) no
C24 C31 C48 C65 72.8(8) no
C29 C32 C57 C23 65.3(8) no
C44 C32 C57 C23 -63.3(8) no
O8 C33 C40 C52 49.2(7) no
O8 C33 C40 C58 -78.0(6) no
O8 C33 C77 C39 178.1(4) no
O8 C33 C77 C91 -56.1(7) no
C40 C33 C77 C39 51.1(7) no
C40 C33 C77 C91 176.9(5) no
C77 C33 C40 C52 176.6(5) no
C77 C33 C40 C58 49.5(8) no
C48 C35 C64 C87 -0.0(11) no
C64 C35 C48 C31 177.6(6) no
C64 C35 C48 C65 0.6(10) no
C55 C37 C85 C46 -53.4(7) no
C85 C37 C55 C22 55.0(7) no
C77 C39 C86 C88 -51.3(7) no
C86 C39 C77 C33 175.8(5) no
C86 C39 C77 C91 48.7(7) no
C33 C40 C58 C54 65.9(8) no
C52 C40 C58 C54 -61.0(8) no
C19 C41 C42 C93 -178.5(6) no
C19 C41 C78 C66 -179.5(6) no
C42 C41 C78 C66 0.6(10) no
C78 C41 C42 C93 1.3(10) no
C41 C42 C93 C79 -2.3(11) no
C51 C43 C83 C50 -1.0(11) no
C83 C43 C51 C72 1.0(11) no
C22 C45 C46 C85 -57.6(7) no
C45 C46 C85 C37 54.9(7) no
O11 C47 C68 C82 -61.4(7) no
O11 C47 C68 C94 175.3(5) no
O11 C47 C76 C61 -77.0(7) no
O11 C47 C76 C75 49.6(7) no
C68 C47 C76 C61 48.7(8) no
C68 C47 C76 C75 175.3(5) no
C76 C47 C68 C82 173.0(5) no
C76 C47 C68 C94 49.7(8) no
C31 C48 C65 C74 -177.3(6) no
C35 C48 C65 C74 -0.3(10) no
C28 C49 C69 C1 55.2(9) no
C60 C49 C69 C1 -72.7(8) no
C30 C50 C83 C43 -0.2(11) no
C43 C51 C72 C30 0.2(10) no
C26 C53 C63 C62 -2.8(11) no
N16 C54 C58 C40 -5.9(11) no
C59 C56 C80 C29 177.6(5) no
C59 C56 C80 C90 51.6(7) no
C80 C56 C59 C81 -53.1(7) no
C56 C59 C81 C89 54.0(7) no
C17 C61 C76 C47 62.2(9) no
C17 C61 C76 C75 -64.4(9) no
C63 C62 C73 C84 -0.7(11) no
C73 C62 C63 C53 1.4(11) no
C35 C64 C87 C74 -0.8(11) no
C48 C65 C74 C87 -0.5(11) no
C78 C66 C79 C93 0.7(11) no
C79 C66 C78 C41 -1.7(11) no
C47 C68 C82 C92 180.0(5) no
C47 C68 C94 C95 179.0(5) no
C82 C68 C94 C95 55.0(7) no
C94 C68 C82 C92 -53.8(7) no
C88 C70 C91 C77 54.3(7) no
C91 C70 C88 C86 -53.6(7) no
C62 C73 C84 C26 1.4(11) no
C65 C74 C87 C64 1.1(11) no
C33 C77 C91 C70 -177.5(5) no
C39 C77 C91 C70 -51.1(7) no
C66 C79 C93 C42 1.3(11) no
C29 C80 C90 C89 -179.9(5) no
C56 C80 C90 C89 -53.6(7) no
C59 C81 C89 C90 -54.6(7) no
C68 C82 C92 C96 55.2(8) no
C39 C86 C88 C70 53.3(7) no
C81 C89 C90 C80 55.4(7) no
C82 C92 C96 C95 -55.0(8) no
C68 C94 C95 C96 -58.1(8) no
C94 C95 C96 C92 56.4(8) no
